data_1552036
loop_
_publ_author_name
'Jurt, Pascal'
'Salnikov, Oleg'
'Gianetti, Thomas L.'
'Chukanov, Nikita'
'Baker, Matthew G.'
'Le Corre, Gr\'egoire'
'Borger, Jaap E.'
'Verel, Ren\'e'
'Gauthier, S\'ebastien'
'Fuhr, Olaf'
'Kovtunov, Kirill V.'
'Fedorov, Alexey'
'Fenske, Dieter'
'Koptyug, Igor V.'
'Gr\"utzmacher, Hansj\"org'

_publ_section_title
;
 Low-valent Homobimetallic Rh Complexes: Influence of Ligands on the
 Structure and the Intramolecular Reactivity of Rh--H Intermediates
;
_journal_name_full 'Chemical Science'
_journal_paper_doi 10.1039/C9SC02683E
_journal_year 2019
_chemical_formula_moiety
'0.25(C94 H108.99 N10 P2 Rh4 Si4), 0.5(C47 H56 N5 P Rh2 Si2), 2(C F3 O3 S), 0.88(C7 H8), 0.38(C2 H3 N)'
_chemical_formula_sum 'C55.88 H63.37 F6 N5.38 O6 P Rh2 S2 Si2'
_chemical_formula_weight 1377.33
_space_group_crystal_system triclinic
_space_group_IT_number 2
_space_group_name_Hall '-P 1'
_space_group_name_H-M_alt 'P -1'
_symmetry_space_group_name_Hall '-P 1'
_symmetry_space_group_name_H-M 'P -1'
_atom_sites_solution_hydrogens mixed
_atom_sites_solution_primary dual
_audit_creation_date 2019-05-28
_audit_creation_method
;
Olex2 1.2
(compiled 2018.05.29 svn.r3508 for OlexSys, GUI svn.r5506)
;
_audit_update_record
;
2019-05-29 deposited with the CCDC.    2019-07-08 downloaded from the CCDC.
;
_cell_angle_alpha 116.325(2)
_cell_angle_beta 96.234(2)
_cell_angle_gamma 102.612(2)
_cell_formula_units_Z 4
_cell_length_a 12.7709(7)
_cell_length_b 23.1638(13)
_cell_length_c 24.3054(14)
_cell_measurement_reflns_used 9938
_cell_measurement_temperature 108(2)
_cell_measurement_theta_max 26.34
_cell_measurement_theta_min 2.28
_cell_volume 6113.0(6)
_computing_cell_refinement 'Bruker SAINT'
_computing_data_collection 'Bruker APEX2'
_computing_data_reduction 'Bruker SAINT'
_computing_molecular_graphics 'Olex2 (Dolomanov et al., 2009)'
_computing_publication_material 'Olex2 (Dolomanov et al., 2009)'
_computing_structure_refinement 'ShelXL (Sheldrick, 2015)'
_computing_structure_solution 'XS (Sheldrick, 2008)'
_diffrn_ambient_temperature 108.1
_diffrn_detector 'Bruker APEX2 area detector'
_diffrn_detector_area_resol_mean 8.33
_diffrn_detector_type 'CCD area detector'
_diffrn_measured_fraction_theta_full 0.999
_diffrn_measured_fraction_theta_max 0.996
_diffrn_measurement_device 'fixed chi three-circle diffractometer'
_diffrn_measurement_device_type 'Bruker APEX-II CCD'
_diffrn_measurement_method '\f and \w scans'
_diffrn_radiation_monochromator graphite
_diffrn_radiation_probe x-ray
_diffrn_radiation_type MoK\a
_diffrn_radiation_wavelength 0.71073
_diffrn_reflns_av_R_equivalents 0.1347
_diffrn_reflns_av_unetI/netI 0.0640
_diffrn_reflns_Laue_measured_fraction_full 0.999
_diffrn_reflns_Laue_measured_fraction_max 0.996
_diffrn_reflns_limit_h_max 16
_diffrn_reflns_limit_h_min -16
_diffrn_reflns_limit_k_max 29
_diffrn_reflns_limit_k_min -29
_diffrn_reflns_limit_l_max 30
_diffrn_reflns_limit_l_min -30
_diffrn_reflns_number 246112
_diffrn_reflns_point_group_measured_fraction_full 0.999
_diffrn_reflns_point_group_measured_fraction_max 0.996
_diffrn_reflns_theta_full 25.242
_diffrn_reflns_theta_max 26.502
_diffrn_reflns_theta_min 2.217
_diffrn_source 'sealed tube'
_diffrn_standards_number 0
_exptl_absorpt_coefficient_mu 0.744
_exptl_absorpt_correction_type none
_exptl_crystal_colour red
_exptl_crystal_colour_primary red
_exptl_crystal_density_diffrn 1.497
_exptl_crystal_description plate
_exptl_crystal_F_000 2813
_exptl_crystal_recrystallization_method 'from cold Toluene/Acetonitrile'
_exptl_crystal_size_max 0.33
_exptl_crystal_size_mid 0.15
_exptl_crystal_size_min 0.02
_refine_diff_density_max 3.238
_refine_diff_density_min -2.081
_refine_diff_density_rms 0.212
_refine_ls_extinction_method none
_refine_ls_goodness_of_fit_ref 1.070
_refine_ls_hydrogen_treatment mixed
_refine_ls_matrix_type full
_refine_ls_number_parameters 1136
_refine_ls_number_reflns 25231
_refine_ls_number_restraints 1
_refine_ls_restrained_S_all 1.070
_refine_ls_R_factor_all 0.1501
_refine_ls_R_factor_gt 0.1086
_refine_ls_shift/su_max 0.001
_refine_ls_shift/su_mean 0.000
_refine_ls_structure_factor_coef Fsqd
_refine_ls_weighting_details 'w=1/[\s^2^(Fo^2^)+(0.1225P)^2^+107.3760P] where P=(Fo^2^+2Fc^2^)/3'
_refine_ls_weighting_scheme calc
_refine_ls_wR_factor_gt 0.2679
_refine_ls_wR_factor_ref 0.2987
_reflns_Friedel_coverage 0.000
_reflns_number_gt 17985
_reflns_number_total 25231
_reflns_threshold_expression 'I > 2\s(I)'
_cod_data_source_file c9sc02683e2.cif
_cod_data_source_block pjxr1
_cod_database_code 1552036
_shelx_shelxl_version_number 2017/1
_shelx_space_group_comment
;
The symmetry employed for this shelxl refinement is uniquely defined
by the following loop, which should always be used as a source of
symmetry information in preference to the above space-group names.
They are only intended as comments.
;
_shelx_estimated_absorpt_t_max 0.985
_shelx_estimated_absorpt_t_min 0.791
_olex2_refinement_description
;
1. Fixed Uiso
 At 1.2 times of:
  All C(H) groups, All C(H,H) groups
 At 1.5 times of:
  All C(H,H,H) groups
2. Uiso/Uaniso restraints and constraints
Uiso(F7) = Uiso(F1) = Uiso(F8) = Uiso(C1) = Uiso(O4) = Uiso(O5) = Uiso(S2) =
Uiso(O1)
Uiso(O2) = Uiso(S3) = Uiso(O3) = Uiso(O6) = Uiso(C6) = Uiso(F9) = Uiso(F3) =
Uiso(F2)
Uiso(O8) = Uiso(O7) = Uiso(S4) = Uiso(O9) = Uiso(C2) = Uiso(F6) = Uiso(F4) =
Uiso(F5) = Uiso(F11) = Uiso(C3) = Uiso(F12) = Uiso(O12) = Uiso(S5) = Uiso(O10)
= Uiso(O11) = Uiso(F10)
Uiso(C02B) = Uiso(C02A)
Uiso(C1Y) = Uiso(C033) = Uiso(C1Z) = Uiso(C031)
Uiso(C20) = Uiso(C1AA) = Uiso(C032) = Uiso(C03A)
Uiso(C03F) = Uiso(C03G)
Uiso(Rh04) = Uiso(Rh)
Uiso(C036) = Uiso(C1L)
Uiso(N8) = Uiso(N8A)
Uiso(C034) = Uiso(C1K)
Uiso(N6) = Uiso(N6A)
Uiso(N12) = Uiso(C1P) = Uiso(C1Q) = Uiso(H1QA) = Uiso(H1QB) = Uiso(H1QC)
Uiso(S6) = Uiso(O13) = Uiso(O14) = Uiso(O15) = Uiso(C4) = Uiso(F13) = Uiso(F14)
= Uiso(F15) = Uiso(S7) = Uiso(O19) = Uiso(O1A) = Uiso(O1B) = Uiso(C22) =
Uiso(F19) = Uiso(F1A) = Uiso(F1B) = Uiso(S8) = Uiso(O1C) = Uiso(O1D) =
Uiso(O1E) = Uiso(C23) = Uiso(F17) = Uiso(F1C) = Uiso(F1D)
Uiso(C1M) = Uiso(C042)
Uiso(N7A) = Uiso(N7)
Uiso(C04B) = Uiso(C04A)
Uiso(C03E) = Uiso(C2AA)
Uiso(C03C) = Uiso(C03D)
Uiso(C1D) = Uiso(C1E) = Uiso(C1F) = Uiso(C1G) = Uiso(C1H) = Uiso(C1I) =
Uiso(C1J)
Uiso(C1S) = Uiso(C1R) = Uiso(N13)
Uiso(C16) = Uiso(C18) = Uiso(C19) = Uiso(C1A) = Uiso(C1B) = Uiso(C1C) =
Uiso(C17)
Uiso(C5) = Uiso(C7) = Uiso(C8) = Uiso(C9) = Uiso(C10) = Uiso(C11) = Uiso(C14) =
Uiso(C1U) = Uiso(C1V) = Uiso(C1W) = Uiso(C1X) = Uiso(C1O) = Uiso(C1T) =
Uiso(C1N)
3. Others
 1*[Sof(S6)+Sof(O13)+Sof(O14)+Sof(O15)+Sof(C4)+Sof(F13)+Sof(F14)+Sof(F15)]+1*
 [Sof(S7)+Sof(O19)+Sof(O1A)+Sof(O1B)+Sof(C22)+Sof(F19)+Sof(F1A)+Sof(F1B)]+1*
 [Sof(S8)+Sof(O1C)+Sof(O1D)+Sof(O1E)+Sof(C23)+Sof(F17)+Sof(F1C)+Sof(F1D)]=1
 with esd of 0.0001
 Sof(S3)=Sof(O3)=Sof(O2)=Sof(O6)=Sof(C6)=Sof(F2)=Sof(F3)=Sof(F9)=1-FVAR(1)
 Sof(S2)=Sof(O1)=Sof(O4)=Sof(O5)=Sof(C1)=Sof(F7)=Sof(F8)=Sof(F1)=FVAR(1)
 Sof(S5)=Sof(O10)=Sof(O11)=Sof(O12)=Sof(C3)=Sof(F10)=Sof(F11)=Sof(F12)=1-FVAR(2)
 Sof(S4)=Sof(O7)=Sof(O8)=Sof(O9)=Sof(C2)=Sof(F4)=Sof(F5)=Sof(F6)=FVAR(2)
 Sof(S6)=Sof(O13)=Sof(O14)=Sof(O15)=Sof(C4)=Sof(F13)=Sof(F14)=Sof(F15)=FVAR(3)
 Sof(C1N)=Sof(H1NA)=Sof(H1NB)=Sof(H1NC)=Sof(C1O)=Sof(C1T)=Sof(H1T)=Sof(C1U)=
 Sof(H1U)=Sof(C1V)=Sof(H1V)=Sof(C1W)=Sof(H1W)=Sof(C1X)=Sof(H1X)=1-FVAR(4)
 Sof(C5)=Sof(H5A)=Sof(H5B)=Sof(H5C)=Sof(C7)=Sof(C8)=Sof(H8)=Sof(C9)=Sof(H9)=
 Sof(C10)=Sof(H10)=Sof(C11)=Sof(H11)=Sof(C14)=Sof(H14)=FVAR(4)
 Sof(C13A)=Sof(H13A)=Sof(C12A)=Sof(H12A)=Sof(C0AA)=Sof(H0AB)=Sof(C02V)=
 Sof(H6AA)=Sof(C15)=Sof(H15)=Sof(C0)=1-FVAR(5)
 Sof(C028)=Sof(C030)=Sof(H030)=Sof(C02U)=Sof(H02U)=Sof(C03B)=Sof(H03V)=
 Sof(C12)=Sof(C13)=Sof(H13)=FVAR(5)
 Sof(H01A)=Sof(H01B)=Sof(N8)=Sof(C036)=Sof(C03C)=Sof(H03E)=Sof(H03G)=Sof(H03H)=
 Sof(N6A)=Sof(C1K)=Sof(C2AA)=Sof(H2AA)=Sof(H2AB)=Sof(H2AC)=Sof(N7A)=Sof(C04B)=
 Sof(H04G)=Sof(H04H)=Sof(H04I)=Sof(C1M)=Sof(Rh)=1-FVAR(6)
 Sof(Rh04)=Sof(H01D)=Sof(H01F)=Sof(N6)=Sof(N7)=Sof(C034)=Sof(C03E)=Sof(H03I)=
 Sof(H03J)=Sof(H03K)=Sof(C042)=Sof(C04A)=Sof(H04D)=Sof(H04E)=Sof(H04F)=Sof(N8A)=
 Sof(C1L)=Sof(C03D)=Sof(H03R)=Sof(H03S)=Sof(H03T)=FVAR(6)
 Sof(C02B)=Sof(C1Z)=Sof(H1Z)=Sof(C20)=Sof(H20)=Sof(C03G)=Sof(H03U)=Sof(C1AA)=
 Sof(H1AA)=Sof(C1Y)=Sof(H1Y)=1-FVAR(7)
 Sof(C02A)=Sof(C031)=Sof(H031)=Sof(C03A)=Sof(H03A)=Sof(C03F)=Sof(H03F)=
 Sof(C032)=Sof(H032)=Sof(C033)=Sof(H033)=FVAR(7)
 Sof(S7)=Sof(O19)=Sof(O1A)=Sof(O1B)=Sof(C22)=Sof(F19)=Sof(F1A)=Sof(F1B)=FVAR(8)
 Sof(S8)=Sof(O1C)=Sof(O1D)=Sof(O1E)=Sof(C23)=Sof(F17)=Sof(F1C)=Sof(F1D)=FVAR(9)
 Fixed Sof: C16(0.5) H16A(0.5) H16B(0.5) H16C(0.5) C17(0.5) C18(0.5) H18(0.5)
 C19(0.5) H19(0.5) C1A(0.5) H1A(0.5) C1B(0.5) H1B(0.5) C1C(0.5) H1C(0.5)
 C1D(0.25) H1DA(0.25) H1DB(0.25) H1DC(0.25) C1E(0.25) C1F(0.25) H1F(0.25)
 C1G(0.25) H1G(0.25) C1H(0.25) H1H(0.25) C1I(0.25) H1I(0.25) C1J(0.25)
 H1J(0.25) N12(0.5) C1P(0.5) C1Q(0.5) H1QA(0.5) H1QB(0.5) H1QC(0.5) N13(0.25)
 C1R(0.25) C1S(0.25) H1SA(0.25) H1SB(0.25) H1SC(0.25)
4.a Free rotating group:
 S2(O1,O4,O5,C1,F7,F8,F1), S3(O3,O2,O6,C6,F2,F3,F9), S4(O7,O8,O9,C2,F4,F5,F6),
 S5(O10,O11,O12,C3,F10,F11,F12), S6(O13,O14,O15,C4,F13,F14,F15), C5(C7,C8,C9,
 C10,C11,C14), C16(C17,C18,C19,C1A,C1B,C1C), C1D(C1E,C1F,C1G,C1H,C1I,C1J),
 N12(C1P,C1Q,H1QA,H1QB,H1QC), N13(C1R,C1S,H1SA,H1SB,H1SC), C1N(C1O,C1T,C1U,C1V,
 C1W,C1X), S7(O19,O1A,O1B,C22,F19,F1A,F1B), S8(O1C,O1D,O1E,C23,F17,F1C,F1D)
4.b Ternary CH refined with riding coordinates:
 C00W(H00W), C015(H015), C017(H017), C01D(H01D), C01D(H01A), C01F(H01F),
 C01F(H01B)
4.c Secondary CH2 refined with riding coordinates:
 C01B(H01C,H01E), C029(H02A,H02B)
4.d Aromatic/amide H refined with riding coordinates:
 C00V(H00V), C010(H010), C014(H014), C01C(H01G), C01E(H01H), C01G(H01I),
 C01J(H01J), C01K(H01K), C01L(H01L), C01O(H01O), C01P(H01P), C01Q(H01Q),
 C01S(H01S), C01T(H01T), C01W(H01W), C01X(H01X), C01Z(H01Z), C020(H020),
 C024(H024), C025(H025), C030(H030), C02U(H02U), C03B(H03V), C13(H13),
 C031(H031), C03A(H03A), C03F(H03F), C032(H032), C033(H033), C02D(H02D),
 C02H(H02T), C02N(H02), C02P(H3AA), C02S(H02S), C02W(H02W), C8(H8), C9(H9),
 C10(H10), C11(H11), C14(H14), C13A(H13A), C12A(H12A), C0AA(H0AB), C02V(H6AA),
 C15(H15), C18(H18), C19(H19), C1A(H1A), C1B(H1B), C1C(H1C), C1F(H1F), C1G(H1G),
  C1H(H1H), C1I(H1I), C1J(H1J), C1T(H1T), C1U(H1U), C1V(H1V), C1W(H1W),
 C1X(H1X), C1Z(H1Z), C20(H20), C03G(H03U), C1AA(H1AA), C1Y(H1Y)
4.e Fitted hexagon refined as free rotating group:
 C028(C030,C02U,C03B,C12,C13), C02A(C031,C03A,C03F,C032,C033), C13A(C12A,C0AA,
 C02V,C15,C0), C02B(C1Z,C20,C03G,C1AA,C1Y)
4.f Idealised Me refined as rotating group:
 C01R(H01M,H01N,H01R), C021(H02M,H02N,H02O), C02C(H02P,H02Q,H02R), C02E(H02C,
 H02E,H02F), C02I(H02V,H02X,H02Y), C02K(H02Z,H,HA), C02M(H02G,H02H,H02I),
 C02O(H0AA,HB,HC), C02T(H4AA,HD,HE), C02X(H5AA,HF,HG), C02Z(H02J,H02K,H02L),
 C037(H03B,H03C,H03D), C038(H03W,H03X,H03Y), C039(H03Z,HH,HI), C03C(H03E,H03G,
 H03H), C03E(H03I,H03J,H03K), C03H(H03L,H03M,H03N), C03M(H03,HJ,HK), C03Y(H03O,
 H03P,H03Q), C045(H04A,H04B,H04C), C04A(H04D,H04E,H04F), C30(H30A,H30B,H30C),
 C5(H5A,H5B,H5C), C16(H16A,H16B,H16C), C1D(H1DA,H1DB,H1DC), C2AA(H2AA,H2AB,
 H2AC), C03D(H03R,H03S,H03T), C04B(H04G,H04H,H04I), C1N(H1NA,H1NB,H1NC)
;
_olex2_submission_special_instructions 'No special instructions were received'

loop_
_space_group_symop_operation_xyz
'x, y, z'
'-x, -y, -z'

loop_
_atom_site_label
_atom_site_type_symbol
_atom_site_fract_x
_atom_site_fract_y
_atom_site_fract_z
_atom_site_U_iso_or_equiv
_atom_site_adp_type
_atom_site_occupancy
_atom_site_site_symmetry_order
_atom_site_calc_flag
_atom_site_refinement_flags_posn
_atom_site_refinement_flags_occupancy
_atom_site_disorder_assembly
_atom_site_disorder_group
Rh01 Rh 0.10164(6) 0.53846(3) 0.81660(3) 0.02108(17) Uani 1 1 d . . . .
Rh02 Rh 0.23562(6) 0.48600(4) 0.74353(4) 0.02545(18) Uani 1 1 d . . . .
Rh03 Rh 0.38669(6) 0.09799(4) 0.36904(4) 0.0293(2) Uani 1 1 d . . . .
Rh04 Rh 0.53389(12) 0.03267(10) 0.36200(14) 0.0215(2) Uiso 0.547(5) 1 d . P A 1
P1 P 0.0270(2) 0.60939(12) 0.88898(11) 0.0240(5) Uani 1 1 d . . . .
P2 P 0.28507(19) 0.16478(12) 0.36135(12) 0.0264(5) Uani 1 1 d . . . .
Si07 Si 0.2535(2) 0.60993(15) 0.66894(14) 0.0341(6) Uani 1 1 d . . . .
Si08 Si 0.5214(2) 0.58847(16) 0.83769(16) 0.0380(7) Uani 1 1 d . . . .
S009 S 0.7434(3) 0.58906(17) 0.60353(17) 0.0564(9) Uani 1 1 d . . . .
Si0A Si 0.7887(2) 0.12472(19) 0.34136(19) 0.0473(9) Uani 1 1 d . . . .
Si00 Si 0.4394(4) -0.0619(2) 0.1639(2) 0.0785(14) Uani 1 1 d . . . .
F00C F 0.9401(6) 0.6034(5) 0.6562(4) 0.066(2) Uani 1 1 d . . . .
N3 N 0.1045(7) 0.4402(4) 0.6650(4) 0.0297(18) Uani 1 1 d . . . .
N2 N -0.0493(7) 0.4950(4) 0.7444(4) 0.0265(17) Uani 1 1 d . . . .
N1 N 0.0323(6) 0.4555(4) 0.8313(4) 0.0280(17) Uani 1 1 d . . . .
N4 N 0.2186(8) 0.3837(5) 0.7284(5) 0.040(2) Uani 1 1 d . . . .
C00I C 0.2436(7) 0.6205(4) 0.8383(5) 0.0236(18) Uani 1 1 d . . . .
N9 N 0.2420(7) 0.0180(4) 0.3481(5) 0.038(2) Uani 1 1 d . . . .
O00K O 0.7598(8) 0.6580(4) 0.6467(4) 0.061(3) Uani 1 1 d . . . .
C00L C 0.2593(7) 0.5861(5) 0.8745(5) 0.027(2) Uani 1 1 d . . . .
C00M C 0.2438(7) 0.6935(4) 0.8679(4) 0.0222(18) Uani 1 1 d . . . .
C00O C 0.2134(7) 0.5763(4) 0.7710(4) 0.0233(18) Uani 1 1 d . . . .
C00Q C 0.4510(7) 0.1476(5) 0.2682(4) 0.0234(18) Uani 1 1 d . . . .
C00R C 0.1948(7) 0.7218(4) 0.9183(5) 0.027(2) Uani 1 1 d . . . .
C00S C 0.5363(7) 0.1633(4) 0.3779(4) 0.0237(18) Uani 1 1 d . . . .
N5 N 0.3367(7) 0.4658(4) 0.6742(4) 0.0345(19) Uani 1 1 d . . . .
C00U C -0.0553(7) 0.6548(4) 0.8685(4) 0.0249(19) Uani 1 1 d . . . .
C00V C 0.2914(7) 0.7333(5) 0.8419(5) 0.0268(19) Uani 1 1 d . . . .
H00V H 0.327731 0.714843 0.808969 0.032 Uiso 1 1 calc R . . .
C00W C 0.3862(8) 0.5221(5) 0.8148(5) 0.032(2) Uani 1 1 d . . . .
H00W H 0.405196 0.480902 0.810629 0.039 Uiso 1 1 calc R . . .
C00X C 0.4851(7) 0.1208(5) 0.3113(5) 0.027(2) Uani 1 1 d . . . .
F00Z F 0.8794(9) 0.5174(6) 0.5661(5) 0.106(4) Uani 1 1 d . . . .
C010 C -0.0602(7) 0.6547(5) 0.8111(5) 0.028(2) Uani 1 1 d . . . .
H010 H -0.028527 0.626071 0.780445 0.034 Uiso 1 1 calc R . . .
C011 C 0.3979(7) 0.1975(5) 0.2853(5) 0.028(2) Uani 1 1 d . . . .
C012 C 0.4818(8) 0.2698(5) 0.4001(4) 0.027(2) Uani 1 1 d . . . .
C013 C 0.5567(8) 0.2381(4) 0.4130(4) 0.026(2) Uani 1 1 d . . . .
C014 C 0.4725(8) 0.1202(5) 0.2085(5) 0.035(2) Uani 1 1 d . . . .
H014 H 0.510433 0.087137 0.196905 0.042 Uiso 1 1 calc R . . .
C015 C 0.3757(7) 0.2303(5) 0.3491(5) 0.0264(19) Uani 1 1 d . . . .
H015 H 0.334541 0.262754 0.350169 0.032 Uiso 1 1 calc R . . .
C016 C 0.1675(8) 0.1301(5) 0.2955(5) 0.032(2) Uani 1 1 d . . . .
C017 C 0.1426(8) 0.6829(5) 0.9493(4) 0.028(2) Uani 1 1 d . . . .
H017 H 0.110985 0.712775 0.982826 0.033 Uiso 1 1 calc R . . .
C018 C 0.2965(8) 0.5249(4) 0.8432(4) 0.0262(19) Uani 1 1 d . . . .
C019 C 0.4599(7) 0.0505(5) 0.2918(5) 0.031(2) Uani 1 1 d . . . .
C01A C 0.2835(8) 0.6186(5) 0.9449(5) 0.030(2) Uani 1 1 d . . . .
C01B C 0.1689(7) 0.5965(5) 0.7249(4) 0.0233(18) Uani 1 1 d . . . .
H01C H 0.151421 0.638974 0.749565 0.028 Uiso 1 1 calc R . . .
H01E H 0.097926 0.561649 0.698412 0.028 Uiso 1 1 calc R . . .
C01C C 0.2344(8) 0.8254(5) 0.9119(5) 0.035(2) Uani 1 1 d . . . .
H01G H 0.229831 0.869967 0.926447 0.042 Uiso 1 1 calc R . . .
C01D C 0.6858(9) 0.1061(6) 0.3843(6) 0.044(3) Uani 1 1 d . . . .
H01D H 0.730836 0.107705 0.421601 0.053 Uiso 0.547(5) 1 calc R P A 1
H01A H 0.727390 0.102449 0.419384 0.053 Uiso 0.453(5) 1 calc R P A 2
C01E C 0.1897(8) 0.7876(5) 0.9390(5) 0.030(2) Uani 1 1 d . . . .
H01H H 0.154613 0.806720 0.972377 0.036 Uiso 1 1 calc R . . .
C01F C 0.6033(7) 0.1351(5) 0.4079(5) 0.034(2) Uani 1 1 d . . . .
H01F H 0.615000 0.156692 0.454842 0.041 Uiso 0.547(5) 1 calc R P A 1
H01B H 0.606367 0.150546 0.453664 0.041 Uiso 0.453(5) 1 calc R P A 2
C01G C 0.2868(8) 0.7977(5) 0.8629(5) 0.034(2) Uani 1 1 d . . . .
H01I H 0.318784 0.823598 0.844336 0.041 Uiso 1 1 calc R . . .
O01H O 0.6886(9) 0.5637(6) 0.5408(5) 0.084(4) Uani 1 1 d . . . .
C01I C 0.2277(9) 0.6635(5) 0.9807(5) 0.034(2) Uani 1 1 d . . . .
C01J C 0.3596(8) 0.6030(5) 0.9770(5) 0.036(2) Uani 1 1 d . . . .
H01J H 0.397143 0.572316 0.954000 0.043 Uiso 1 1 calc R . . .
C01K C 0.3653(8) 0.2180(5) 0.2412(5) 0.032(2) Uani 1 1 d . . . .
H01K H 0.328839 0.251850 0.252708 0.039 Uiso 1 1 calc R . . .
C01L C 0.1368(9) 0.0642(6) 0.2485(6) 0.044(3) Uani 1 1 d . . . .
H01L H 0.175107 0.034453 0.251412 0.052 Uiso 1 1 calc R . . .
N10 N 0.3886(8) 0.1295(7) 0.4655(6) 0.058(3) Uani 1 1 d . . . .
C01O C -0.1010(8) 0.6973(6) 0.9133(5) 0.039(3) Uani 1 1 d . . . .
H01O H -0.099641 0.696903 0.952330 0.047 Uiso 1 1 calc R . . .
C01P C 0.6521(8) 0.2782(5) 0.4601(5) 0.036(2) Uani 1 1 d . . . .
H01P H 0.702844 0.257892 0.470159 0.043 Uiso 1 1 calc R . . .
C01Q C 0.1105(8) 0.1736(6) 0.2896(6) 0.043(3) Uani 1 1 d . . . .
H01Q H 0.129691 0.219446 0.321465 0.052 Uiso 1 1 calc R . . .
C01R C 0.4048(9) 0.6266(6) 0.6961(6) 0.042(3) Uani 1 1 d . . . .
H01M H 0.436559 0.672503 0.731451 0.063 Uiso 1 1 calc GR . . .
H01N H 0.440506 0.621863 0.661218 0.063 Uiso 1 1 calc GR . . .
H01R H 0.416732 0.594096 0.709728 0.063 Uiso 1 1 calc GR . . .
C01S C 0.2514(10) 0.6905(6) 1.0455(5) 0.040(2) Uani 1 1 d . . . .
H01S H 0.213116 0.720143 1.069401 0.048 Uiso 1 1 calc R . . .
C01T C 0.3856(8) 0.1897(6) 0.1813(5) 0.040(3) Uani 1 1 d . . . .
H01T H 0.363290 0.203748 0.151805 0.048 Uiso 1 1 calc R . . .
C01U C -0.0161(9) 0.4108(5) 0.8342(5) 0.033(2) Uani 1 1 d . . . .
N8 N 0.4046(17) -0.0694(10) 0.3047(10) 0.033(3) Uiso 0.453(5) 1 d . P A 2
C01W C 0.5053(8) 0.3394(5) 0.4332(5) 0.034(2) Uani 1 1 d . . . .
H01W H 0.455153 0.360573 0.424132 0.041 Uiso 1 1 calc R . . .
C01X C 0.3819(9) 0.6317(6) 1.0425(6) 0.045(3) Uani 1 1 d . . . .
H01X H 0.434430 0.620203 1.063377 0.054 Uiso 1 1 calc R . . .
C01Y C 0.0474(9) 0.4108(5) 0.6157(6) 0.042(3) Uani 1 1 d . . . .
C01Z C 0.4387(9) 0.1410(6) 0.1655(5) 0.040(3) Uani 1 1 d . . . .
H01Z H 0.452692 0.121028 0.124565 0.049 Uiso 1 1 calc R . . .
C020 C 0.6021(9) 0.3779(6) 0.4794(5) 0.042(3) Uani 1 1 d . . . .
H020 H 0.618274 0.425575 0.501899 0.051 Uiso 1 1 calc R . . .
C021 C 0.1999(9) 0.5345(7) 0.5896(5) 0.046(3) Uani 1 1 d . . . .
H02M H 0.207303 0.494540 0.592347 0.069 Uiso 1 1 calc GR . . .
H02N H 0.242093 0.540861 0.560340 0.069 Uiso 1 1 calc GR . . .
H02O H 0.121860 0.528130 0.574205 0.069 Uiso 1 1 calc GR . . .
C022 C -0.1349(8) 0.4742(6) 0.7141(5) 0.039(3) Uani 1 1 d . . . .
N6 N 0.5883(12) 0.0267(8) 0.4458(8) 0.028(3) Uiso 0.547(5) 1 d . P A 1
C024 C -0.1107(9) 0.6960(6) 0.7978(6) 0.043(3) Uani 1 1 d . . . .
H024 H -0.116700 0.694605 0.757925 0.051 Uiso 1 1 calc R . . .
C025 C 0.6744(9) 0.3479(6) 0.4929(5) 0.047(3) Uani 1 1 d . . . .
H025 H 0.740440 0.374870 0.524939 0.056 Uiso 1 1 calc R . . .
F026 F 0.9309(8) 0.6133(8) 0.5735(6) 0.122(5) Uani 1 1 d . . . .
C027 C 0.3883(8) 0.4567(6) 0.6363(5) 0.036(2) Uani 1 1 d . . . .
C028 C -0.0358(10) 0.5698(7) 0.9332(6) 0.027(4) Uiso 0.505(13) 1 d . P B 1
C030 C -0.1503(10) 0.5446(7) 0.9166(6) 0.040(5) Uiso 0.505(13) 1 d G P B 1
H030 H -0.191847 0.551894 0.886652 0.047 Uiso 0.505(13) 1 calc R P B 1
C02U C -0.2041(8) 0.5088(8) 0.9438(7) 0.041(5) Uiso 0.505(13) 1 d G P B 1
H02U H -0.282356 0.491657 0.932460 0.050 Uiso 0.505(13) 1 calc R P B 1
C03B C -0.1434(10) 0.4982(7) 0.9876(7) 0.044(6) Uiso 0.505(13) 1 d G P B 1
H03V H -0.180096 0.473765 1.006190 0.053 Uiso 0.505(13) 1 calc R P B 1
C12 C -0.0288(10) 0.5234(7) 1.0042(6) 0.034(5) Uiso 0.505(13) 1 d G P B 1
C13 C 0.0249(8) 0.5592(7) 0.9770(6) 0.035(5) Uiso 0.505(13) 1 d G P B 1
H13 H 0.103184 0.576347 0.988308 0.042 Uiso 0.505(13) 1 calc R P B 1
C029 C 0.3888(9) -0.0025(5) 0.2281(7) 0.051(3) Uani 1 1 d . . . .
H02A H 0.353751 0.021451 0.210158 0.061 Uiso 1 1 calc R . . .
H02B H 0.328615 -0.030827 0.235999 0.061 Uiso 1 1 calc R . . .
C02A C 0.2265(8) 0.2102(4) 0.4281(4) 0.027(3) Uiso 0.753(10) 1 d . P C 1
C031 C 0.2455(8) 0.2797(4) 0.4577(4) 0.040(2) Uiso 0.753(10) 1 d G P C 1
H031 H 0.285460 0.305808 0.441451 0.048 Uiso 0.753(10) 1 calc R P C 1
C03A C 0.2061(9) 0.3111(4) 0.5112(5) 0.052(3) Uiso 0.753(10) 1 d G P C 1
H03A H 0.219117 0.358590 0.531392 0.062 Uiso 0.753(10) 1 calc R P C 1
C03F C 0.1477(9) 0.2729(5) 0.5350(4) 0.056(4) Uiso 0.753(10) 1 d G P C 1
H03F H 0.120734 0.294378 0.571481 0.067 Uiso 0.753(10) 1 calc R P C 1
C032 C 0.1286(9) 0.2035(5) 0.5054(5) 0.052(3) Uiso 0.753(10) 1 d G P C 1
H032 H 0.088693 0.177384 0.521629 0.062 Uiso 0.753(10) 1 calc R P C 1
C033 C 0.1680(8) 0.1721(3) 0.4519(5) 0.040(2) Uiso 0.753(10) 1 d G P C 1
H033 H 0.155036 0.124600 0.431688 0.048 Uiso 0.753(10) 1 calc R P C 1
C02C C 0.6006(10) 0.5875(8) 0.9064(8) 0.066(4) Uani 1 1 d . . . .
H02P H 0.573472 0.610893 0.943977 0.100 Uiso 1 1 calc GR . . .
H02Q H 0.679150 0.610319 0.914098 0.100 Uiso 1 1 calc GR . . .
H02R H 0.590813 0.540655 0.897158 0.100 Uiso 1 1 calc GR . . .
C02D C 0.0260(10) 0.1485(8) 0.2363(7) 0.054(3) Uani 1 1 d . . . .
H02D H -0.011133 0.178047 0.231700 0.064 Uiso 1 1 calc R . . .
C02E C 0.8636(10) 0.0606(7) 0.3213(7) 0.054(3) Uani 1 1 d . . . .
H02C H 0.866170 0.045733 0.353235 0.082 Uiso 1 1 calc GR . . .
H02E H 0.938955 0.080409 0.320214 0.082 Uiso 1 1 calc GR . . .
H02F H 0.825236 0.021889 0.279799 0.082 Uiso 1 1 calc GR . . .
C02F C 0.1601(9) -0.0192(6) 0.3389(7) 0.049(3) Uani 1 1 d . . . .
C02H C 0.3306(10) 0.6753(6) 1.0768(5) 0.043(3) Uani 1 1 d . . . .
H02T H 0.347864 0.695422 1.121523 0.052 Uiso 1 1 calc R . . .
C02I C 0.5158(9) 0.6750(6) 0.8651(7) 0.048(3) Uani 1 1 d . . . .
H02V H 0.479272 0.678562 0.829570 0.073 Uiso 1 1 calc GR . . .
H02X H 0.590999 0.706236 0.882224 0.073 Uiso 1 1 calc GR . . .
H02Y H 0.474238 0.686627 0.898037 0.073 Uiso 1 1 calc GR . . .
C02K C 0.2328(12) 0.6854(7) 0.6653(7) 0.058(4) Uani 1 1 d . . . .
H02Z H 0.155860 0.675123 0.644523 0.087 Uiso 1 1 calc GR . . .
H H 0.281736 0.697474 0.641181 0.087 Uiso 1 1 calc GR . . .
HA H 0.249902 0.723256 0.708180 0.087 Uiso 1 1 calc GR . . .
O02L O 0.7036(10) 0.5429(6) 0.6297(7) 0.099(4) Uani 1 1 d . . . .
C02M C 0.8888(10) 0.2078(7) 0.4020(9) 0.071(5) Uani 1 1 d . . . .
H02G H 0.850104 0.242091 0.416396 0.106 Uiso 1 1 calc GR . . .
H02H H 0.947467 0.221154 0.383354 0.106 Uiso 1 1 calc GR . . .
H02I H 0.921089 0.203526 0.437982 0.106 Uiso 1 1 calc GR . . .
C02N C -0.1481(10) 0.7401(7) 0.9015(6) 0.054(3) Uani 1 1 d . . . .
H02 H -0.177506 0.769718 0.932845 0.065 Uiso 1 1 calc R . . .
C02O C 0.6004(10) 0.5638(7) 0.7757(7) 0.057(3) Uani 1 1 d . . . .
H0AA H 0.588166 0.514920 0.755602 0.085 Uiso 1 1 calc GR . . .
HB H 0.679188 0.587284 0.794857 0.085 Uiso 1 1 calc GR . . .
HC H 0.575510 0.576112 0.743962 0.085 Uiso 1 1 calc GR . . .
C02P C -0.1529(9) 0.7402(6) 0.8452(7) 0.055(4) Uani 1 1 d . . . .
H3AA H -0.184981 0.770199 0.837836 0.066 Uiso 1 1 calc R . . .
C02Q C 0.1924(11) 0.3312(7) 0.7209(8) 0.062(4) Uani 1 1 d . . . .
C02R C 0.8835(11) 0.5849(8) 0.6018(7) 0.061(4) Uani 1 1 d . . . .
C02S C -0.0049(12) 0.0829(9) 0.1907(7) 0.067(4) Uani 1 1 d . . . .
H02S H -0.063928 0.066524 0.155173 0.080 Uiso 1 1 calc R . . .
C02T C 0.4542(10) 0.4465(8) 0.5898(6) 0.059(4) Uani 1 1 d . . . .
H4AA H 0.415327 0.448582 0.553981 0.088 Uiso 1 1 calc GR . . .
HD H 0.466231 0.402198 0.575075 0.088 Uiso 1 1 calc GR . . .
HE H 0.525474 0.481827 0.608902 0.088 Uiso 1 1 calc GR . . .
C02W C 0.0499(12) 0.0404(8) 0.1964(7) 0.070(4) Uani 1 1 d . . . .
H02W H 0.028612 -0.005544 0.164694 0.083 Uiso 1 1 calc R . . .
C02X C -0.0829(12) 0.3538(7) 0.8387(7) 0.062(4) Uani 1 1 d . . . .
H5AA H -0.092975 0.311883 0.799677 0.093 Uiso 1 1 calc GR . . .
HF H -0.155111 0.360001 0.844655 0.093 Uiso 1 1 calc GR . . .
HG H -0.045447 0.351366 0.874595 0.093 Uiso 1 1 calc GR . . .
N7 N 0.6275(19) -0.0373(12) 0.3219(11) 0.056(4) Uiso 0.547(5) 1 d . P A 1
C02Z C 0.7356(11) 0.1364(10) 0.2745(8) 0.074(5) Uani 1 1 d . . . .
H02J H 0.702099 0.092169 0.236872 0.111 Uiso 1 1 calc GR . . .
H02K H 0.796597 0.162853 0.266118 0.111 Uiso 1 1 calc GR . . .
H02L H 0.680046 0.160227 0.284927 0.111 Uiso 1 1 calc GR . . .
C034 C 0.6284(16) 0.0330(11) 0.4930(10) 0.035(3) Uiso 0.547(5) 1 d . P A 1
C036 C 0.3422(19) -0.1205(12) 0.2789(12) 0.031(3) Uiso 0.453(5) 1 d . P A 2
C037 C 0.0522(11) -0.0668(8) 0.3273(9) 0.077(5) Uani 1 1 d . . . .
H03B H 0.027437 -0.100064 0.282301 0.115 Uiso 1 1 calc GR . . .
H03C H -0.001758 -0.042057 0.339728 0.115 Uiso 1 1 calc GR . . .
H03D H 0.059252 -0.090088 0.352139 0.115 Uiso 1 1 calc GR . . .
C038 C -0.0248(15) 0.3748(8) 0.5531(9) 0.093(7) Uani 1 1 d . . . .
H03W H 0.015800 0.352572 0.522101 0.140 Uiso 1 1 calc GR . . .
H03X H -0.051270 0.406659 0.543426 0.140 Uiso 1 1 calc GR . . .
H03Y H -0.087966 0.340748 0.551471 0.140 Uiso 1 1 calc GR . . .
C039 C -0.2477(11) 0.4476(9) 0.6783(8) 0.086(6) Uani 1 1 d . . . .
H03Z H -0.260122 0.401861 0.643812 0.130 Uiso 1 1 calc GR . . .
HH H -0.262269 0.476617 0.660671 0.130 Uiso 1 1 calc GR . . .
HI H -0.297526 0.446309 0.705942 0.130 Uiso 1 1 calc GR . . .
C03C C 0.266(3) -0.1872(16) 0.2489(16) 0.054(5) Uiso 0.453(5) 1 d . P A 2
H03E H 0.273106 -0.212386 0.205591 0.081 Uiso 0.453(5) 1 calc GR P A 2
H03G H 0.190140 -0.184068 0.248112 0.081 Uiso 0.453(5) 1 calc GR P A 2
H03H H 0.281102 -0.210503 0.272564 0.081 Uiso 0.453(5) 1 calc GR P A 2
C03E C 0.678(2) 0.0436(13) 0.5545(12) 0.051(5) Uiso 0.547(5) 1 d . P A 1
H03I H 0.758588 0.053531 0.559782 0.076 Uiso 0.547(5) 1 calc GR P A 1
H03J H 0.648992 0.002690 0.557721 0.076 Uiso 0.547(5) 1 calc GR P A 1
H03K H 0.661397 0.081538 0.587503 0.076 Uiso 0.547(5) 1 calc GR P A 1
C03H C 0.5831(14) -0.0341(10) 0.1667(9) 0.097(7) Uani 1 1 d . . . .
H03L H 0.594982 -0.002846 0.149397 0.146 Uiso 1 1 calc GR . . .
H03M H 0.607464 -0.073155 0.141648 0.146 Uiso 1 1 calc GR . . .
H03N H 0.625656 -0.011111 0.210591 0.146 Uiso 1 1 calc GR . . .
C50 C 0.3984(19) 0.1415(10) 0.5147(9) 0.101(7) Uani 1 1 d . . . .
C03M C 0.1584(18) 0.2612(9) 0.7111(12) 0.114(8) Uani 1 1 d . . . .
H03 H 0.088728 0.235432 0.679081 0.171 Uiso 1 1 calc GR . . .
HJ H 0.148506 0.262250 0.750953 0.171 Uiso 1 1 calc GR . . .
HK H 0.215579 0.239740 0.696943 0.171 Uiso 1 1 calc GR . . .
C03Y C 0.411(2) -0.1456(9) 0.1667(15) 0.172(16) Uani 1 1 d . . . .
H03O H 0.383035 -0.140197 0.204233 0.257 Uiso 1 1 calc GR . . .
H03P H 0.479295 -0.157871 0.168712 0.257 Uiso 1 1 calc GR . . .
H03Q H 0.355556 -0.181208 0.128739 0.257 Uiso 1 1 calc GR . . .
C042 C 0.669(3) -0.0792(17) 0.2995(16) 0.073(6) Uiso 0.547(5) 1 d . P A 1
C045 C 0.348(2) -0.0759(15) 0.0929(10) 0.171(15) Uani 1 1 d . . . .
H04A H 0.392111 -0.066832 0.065571 0.257 Uiso 1 1 calc GR . . .
H04B H 0.301841 -0.045518 0.105024 0.257 Uiso 1 1 calc GR . . .
H04C H 0.300399 -0.122820 0.070198 0.257 Uiso 1 1 calc GR . . .
C04A C 0.726(3) -0.131(2) 0.272(2) 0.098(9) Uiso 0.547(5) 1 d . P A 1
H04D H 0.752154 -0.129450 0.236208 0.147 Uiso 0.547(5) 1 calc GR P A 1
H04E H 0.675085 -0.176106 0.257767 0.147 Uiso 0.547(5) 1 calc GR P A 1
H04F H 0.789799 -0.122804 0.304277 0.147 Uiso 0.547(5) 1 calc GR P A 1
S2 S 0.7562(7) 0.2583(5) 0.6291(4) 0.110(3) Uiso 0.589(13) 1 d . P D -1
O1 O 0.7861(11) 0.3021(6) 0.6967(4) 0.110(3) Uiso 0.589(13) 1 d G P D -1
O4 O 0.6667(7) 0.1970(6) 0.6065(7) 0.110(3) Uiso 0.589(13) 1 d G P D -1
O5 O 0.7551(10) 0.2921(6) 0.5914(6) 0.110(3) Uiso 0.589(13) 1 d G P D -1
C1 C 0.8768(7) 0.2265(5) 0.6148(5) 0.110(3) Uiso 0.589(13) 1 d G P D -1
F7 F 0.8652(11) 0.1841(6) 0.5537(5) 0.110(3) Uiso 0.589(13) 1 d G P D -1
F8 F 0.9702(7) 0.2765(6) 0.6330(7) 0.110(3) Uiso 0.589(13) 1 d G P D -1
F1 F 0.8925(11) 0.1929(7) 0.6463(7) 0.110(3) Uiso 0.589(13) 1 d G P D -1
S3 S 0.8337(9) 0.2070(6) 0.5817(5) 0.102(4) Uiso 0.411(13) 1 d . P D -2
O3 O 0.7598(14) 0.1605(8) 0.5206(5) 0.102(4) Uiso 0.411(13) 1 d G P D -2
O2 O 0.8695(14) 0.1767(9) 0.6181(8) 0.102(4) Uiso 0.411(13) 1 d G P D -2
O6 O 0.9176(11) 0.2615(8) 0.5837(9) 0.102(4) Uiso 0.411(13) 1 d G P D -2
C6 C 0.7422(10) 0.2514(6) 0.6268(6) 0.102(4) Uiso 0.411(13) 1 d G P D -2
F2 F 0.7960(16) 0.2978(8) 0.6861(6) 0.102(4) Uiso 0.411(13) 1 d G P D -2
F3 F 0.6995(14) 0.2835(9) 0.6003(9) 0.102(4) Uiso 0.411(13) 1 d G P D -2
F9 F 0.6572(12) 0.2088(9) 0.6306(9) 0.102(4) Uiso 0.411(13) 1 d G P D -2
S4 S 1.0439(8) 0.8256(6) 0.1303(6) 0.149(3) Uiso 0.599(7) 1 d . P E -2
O7 O 1.0746(12) 0.7640(8) 0.1097(9) 0.149(3) Uiso 0.599(7) 1 d G P E -2
O8 O 1.1029(10) 0.8794(8) 0.1927(7) 0.149(3) Uiso 0.599(7) 1 d G P E -2
O9 O 1.0248(13) 0.8463(9) 0.0829(7) 0.149(3) Uiso 0.599(7) 1 d G P E -2
C2 C 0.9033(8) 0.8001(6) 0.1414(6) 0.149(3) Uiso 0.599(7) 1 d G P E -2
F4 F 0.8592(11) 0.8510(8) 0.1609(9) 0.149(3) Uiso 0.599(7) 1 d G P E -2
F5 F 0.8342(10) 0.7496(8) 0.0877(7) 0.149(3) Uiso 0.599(7) 1 d G P E -2
F6 F 0.9029(13) 0.7788(9) 0.1844(8) 0.149(3) Uiso 0.599(7) 1 d G P E -2
S5 S 0.9766(13) 0.7796(8) 0.1322(8) 0.149(3) Uiso 0.401(7) 1 d . P E -1
O10 O 0.979(2) 0.7137(7) 0.0868(11) 0.149(3) Uiso 0.401(7) 1 d G P E -1
O11 O 0.8972(13) 0.8055(13) 0.1106(13) 0.149(3) Uiso 0.401(7) 1 d G P E -1
O12 O 0.986(2) 0.7917(13) 0.1964(10) 0.149(3) Uiso 0.401(7) 1 d G P E -1
C3 C 1.1098(13) 0.8355(8) 0.1373(9) 0.149(3) Uiso 0.401(7) 1 d G P E -1
F10 F 1.1234(19) 0.9003(8) 0.1778(12) 0.149(3) Uiso 0.401(7) 1 d G P E -1
F11 F 1.1958(13) 0.8195(13) 0.1568(13) 0.149(3) Uiso 0.401(7) 1 d G P E -1
F12 F 1.1175(19) 0.8317(13) 0.0814(11) 0.149(3) Uiso 0.401(7) 1 d G P E -1
S6 S 0.4950(12) 0.6943(7) 0.2407(7) 0.125(2) Uiso 0.427(3) 1 d . P F -2
O13 O 0.5122(19) 0.6437(10) 0.1836(8) 0.125(2) Uiso 0.427(3) 1 d G P F -2
O14 O 0.5938(14) 0.7448(9) 0.2861(10) 0.125(2) Uiso 0.427(3) 1 d G P F -2
O15 O 0.4031(17) 0.7190(11) 0.2324(11) 0.125(2) Uiso 0.427(3) 1 d G P F -2
C4 C 0.4465(13) 0.6453(8) 0.2808(7) 0.125(2) Uiso 0.427(3) 1 d G P F -2
F13 F 0.4255(19) 0.6838(11) 0.3360(8) 0.125(2) Uiso 0.427(3) 1 d G P F -2
F14 F 0.3536(14) 0.5949(9) 0.2458(10) 0.125(2) Uiso 0.427(3) 1 d G P F -2
F15 F 0.5215(17) 0.6176(10) 0.2931(11) 0.125(2) Uiso 0.427(3) 1 d G P F -2
C30 C 0.413(4) 0.1591(18) 0.5837(12) 0.26(3) Uani 1 1 d . . . .
H30A H 0.346624 0.167570 0.597691 0.397 Uiso 1 1 calc GR . . .
H30B H 0.476570 0.199630 0.609151 0.397 Uiso 1 1 calc GR . . .
H30C H 0.426908 0.121431 0.588663 0.397 Uiso 1 1 calc GR . . .
C5 C 0.594(4) 0.7577(18) 0.045(2) 0.171(7) Uiso 0.64(2) 1 d . P G -2
H5A H 0.597458 0.717280 0.008452 0.257 Uiso 0.64(2) 1 calc GR P G -2
H5B H 0.520260 0.750166 0.053197 0.257 Uiso 0.64(2) 1 calc GR P G -2
H5C H 0.648597 0.767187 0.082318 0.257 Uiso 0.64(2) 1 calc GR P G -2
C7 C 0.620(2) 0.8169(14) 0.0329(14) 0.171(7) Uiso 0.64(2) 1 d G P G -2
C8 C 0.729(2) 0.8593(19) 0.051(2) 0.171(7) Uiso 0.64(2) 1 d G P G -2
H8 H 0.786676 0.849869 0.069872 0.206 Uiso 0.64(2) 1 calc R P G -2
C9 C 0.752(3) 0.9151(19) 0.040(2) 0.171(7) Uiso 0.64(2) 1 d G P G -2
H9 H 0.826360 0.943258 0.052812 0.206 Uiso 0.64(2) 1 calc R P G -2
C10 C 0.668(4) 0.9296(15) 0.0123(18) 0.171(7) Uiso 0.64(2) 1 d G P G -2
H10 H 0.683911 0.967620 0.005536 0.206 Uiso 0.64(2) 1 calc R P G -2
C11 C 0.560(3) 0.8877(19) -0.0059(18) 0.171(7) Uiso 0.64(2) 1 d G P G -2
H11 H 0.501717 0.897040 -0.025339 0.206 Uiso 0.64(2) 1 calc R P G -2
C14 C 0.536(2) 0.8320(17) 0.0044(17) 0.171(7) Uiso 0.64(2) 1 d G P G -2
H14 H 0.462328 0.803830 -0.008077 0.206 Uiso 0.64(2) 1 calc R P G -2
C13A C -0.0592(9) 0.6141(5) 0.9930(5) 0.032(5) Uiso 0.495(13) 1 d . P B 2
H13A H -0.002762 0.655765 1.018345 0.038 Uiso 0.495(13) 1 calc R P B 2
C12A C -0.1328(11) 0.5885(6) 1.0206(4) 0.043(6) Uiso 0.495(13) 1 d G P B 2
H12A H -0.126662 0.612621 1.064800 0.051 Uiso 0.495(13) 1 calc R P B 2
C0AA C -0.2155(10) 0.5276(6) 0.9835(6) 0.031(5) Uiso 0.495(13) 1 d G P B 2
H0AB H -0.265774 0.510079 1.002382 0.038 Uiso 0.495(13) 1 calc R P B 2
C02V C -0.2245(8) 0.4923(5) 0.9189(5) 0.030(5) Uiso 0.495(13) 1 d G P B 2
H6AA H -0.280986 0.450679 0.893510 0.036 Uiso 0.495(13) 1 calc R P B 2
C15 C -0.1509(9) 0.5179(5) 0.8913(4) 0.017(4) Uiso 0.495(13) 1 d G P B 2
H15 H -0.157087 0.493821 0.847055 0.020 Uiso 0.495(13) 1 calc R P B 2
C0 C -0.0683(9) 0.5788(6) 0.9283(5) 0.020(4) Uiso 0.495(13) 1 d G P B 2
C16 C 0.169(3) 0.979(2) 0.0638(17) 0.109(5) Uiso 0.5 1 d . P H -1
H16A H 0.240086 1.009054 0.068827 0.163 Uiso 0.5 1 calc GR P H -1
H16B H 0.169555 0.931743 0.040633 0.163 Uiso 0.5 1 calc GR P H -1
H16C H 0.155524 0.988106 0.105517 0.163 Uiso 0.5 1 calc GR P H -1
C17 C 0.078(3) 0.9894(19) 0.0276(17) 0.109(5) Uiso 0.5 1 d G P H -1
C18 C 0.069(3) 1.054(2) 0.0459(19) 0.109(5) Uiso 0.5 1 d G P H -1
H18 H 0.121637 1.092054 0.081004 0.131 Uiso 0.5 1 calc R P H -1
C19 C -0.016(3) 1.064(2) 0.013(2) 0.109(5) Uiso 0.5 1 d G P H -1
H19 H -0.021392 1.108526 0.026488 0.131 Uiso 0.5 1 calc R P H -1
C1A C -0.094(3) 1.009(3) -0.038(2) 0.109(5) Uiso 0.5 1 d G P H -1
H1A H -0.152182 1.015829 -0.060666 0.131 Uiso 0.5 1 calc R P H -1
C1B C -0.086(3) 0.944(2) -0.0574(19) 0.109(5) Uiso 0.5 1 d G P H -1
H1B H -0.138341 0.906583 -0.092616 0.131 Uiso 0.5 1 calc R P H -1
C1C C 0.000(3) 0.935(2) -0.0246(17) 0.109(5) Uiso 0.5 1 d G P H -1
H1C H 0.004643 0.890256 -0.037933 0.131 Uiso 0.5 1 calc R P H -1
C1D C 0.160(2) 0.0752(17) 0.5892(15) 0.052(4) Uiso 0.25 1 d . P I -2
H1DA H 0.222385 0.094205 0.576038 0.078 Uiso 0.25 1 calc GR P I -2
H1DB H 0.176830 0.041892 0.600405 0.078 Uiso 0.25 1 calc GR P I -2
H1DC H 0.146577 0.111351 0.625926 0.078 Uiso 0.25 1 calc GR P I -2
C1E C 0.0584(19) 0.0413(11) 0.5357(11) 0.052(4) Uiso 0.25 1 d G P I -2
C1F C 0.000(2) 0.0794(10) 0.5214(13) 0.052(4) Uiso 0.25 1 d G P I -2
H1F H 0.025455 0.127296 0.545191 0.062 Uiso 0.25 1 calc R P I -2
C1G C -0.096(2) 0.0482(14) 0.4729(15) 0.052(4) Uiso 0.25 1 d G P I -2
H1G H -0.134440 0.074824 0.463850 0.062 Uiso 0.25 1 calc R P I -2
C1H C -0.135(2) -0.0221(15) 0.4375(13) 0.052(4) Uiso 0.25 1 d G P I -2
H1H H -0.199567 -0.043506 0.404434 0.062 Uiso 0.25 1 calc R P I -2
C1I C -0.077(3) -0.0607(11) 0.4510(14) 0.052(4) Uiso 0.25 1 d G P I -2
H1I H -0.102546 -0.108599 0.427110 0.062 Uiso 0.25 1 calc R P I -2
C1J C 0.019(2) -0.0293(11) 0.4997(15) 0.052(4) Uiso 0.25 1 d G P I -2
H1J H 0.057306 -0.056014 0.508533 0.062 Uiso 0.25 1 calc R P I -2
N6A N 0.5940(15) 0.0030(10) 0.4182(9) 0.028(3) Uiso 0.453(5) 1 d . P A 2
C1K C 0.633(2) 0.0090(13) 0.4659(13) 0.035(3) Uiso 0.453(5) 1 d . P A 2
C2AA C 0.687(2) 0.0154(16) 0.5262(15) 0.051(5) Uiso 0.453(5) 1 d . P A 2
H2AA H 0.732284 -0.015121 0.518086 0.076 Uiso 0.453(5) 1 calc GR P A 2
H2AB H 0.629718 0.003544 0.546580 0.076 Uiso 0.453(5) 1 calc GR P A 2
H2AC H 0.733067 0.062010 0.553953 0.076 Uiso 0.453(5) 1 calc GR P A 2
N8A N 0.4031(14) -0.0560(8) 0.3301(8) 0.033(3) Uiso 0.547(5) 1 d . P A 1
C1L C 0.3443(15) -0.1090(10) 0.3088(10) 0.031(3) Uiso 0.547(5) 1 d . P A 1
C03D C 0.262(2) -0.1755(13) 0.2791(13) 0.054(5) Uiso 0.547(5) 1 d . P A 1
H03R H 0.215556 -0.182895 0.240468 0.081 Uiso 0.547(5) 1 calc GR P A 1
H03S H 0.216818 -0.177943 0.308349 0.081 Uiso 0.547(5) 1 calc GR P A 1
H03T H 0.300202 -0.210305 0.268543 0.081 Uiso 0.547(5) 1 calc GR P A 1
N7A N 0.613(2) -0.0506(15) 0.2954(14) 0.056(4) Uiso 0.453(5) 1 d . P A 2
C04B C 0.693(4) -0.146(2) 0.227(2) 0.098(9) Uiso 0.453(5) 1 d . P A 2
H04G H 0.658093 -0.162415 0.182291 0.147 Uiso 0.453(5) 1 calc GR P A 2
H04H H 0.675664 -0.182542 0.236924 0.147 Uiso 0.453(5) 1 calc GR P A 2
H04I H 0.773490 -0.128783 0.233301 0.147 Uiso 0.453(5) 1 calc GR P A 2
C1M C 0.651(3) -0.089(2) 0.269(2) 0.073(6) Uiso 0.453(5) 1 d . P A 2
Rh Rh 0.53166(14) 0.02013(12) 0.34118(17) 0.0215(2) Uiso 0.453(5) 1 d . P A 2
N12 N 0.542(2) 0.5150(14) 0.0116(14) 0.095(6) Uiso 0.5 1 d . P J -1
C1P C 0.6092(18) 0.5630(12) 0.0512(11) 0.095(6) Uiso 0.5 1 d G P J -1
C1Q C 0.693(3) 0.6231(15) 0.1007(15) 0.095(6) Uiso 0.5 1 d G P J -1
H1QA H 0.745209 0.648372 0.079985 0.095(6) Uiso 0.5 1 d G P J -1
H1QB H 0.745427 0.609643 0.129107 0.095(6) Uiso 0.5 1 d G P J -1
H1QC H 0.653904 0.658583 0.131872 0.095(6) Uiso 0.5 1 d G P J -1
N13 N 0.118(3) 0.038(2) 0.4784(18) 0.059(7) Uiso 0.25 1 d . P K -1
C1R C 0.075(3) 0.0622(16) 0.5193(16) 0.059(7) Uiso 0.25 1 d G P K -1
C1S C 0.023(4) 0.093(3) 0.570(2) 0.059(7) Uiso 0.25 1 d G P K -1
H1SA H 0.068048 0.146616 0.600434 0.089 Uiso 0.25 1 d G P K -1
H1SB H 0.020753 0.067796 0.599587 0.089 Uiso 0.25 1 d G P K -1
H1SC H -0.062579 0.088456 0.551385 0.089 Uiso 0.25 1 d G P K -1
C1N C 0.537(6) 0.968(3) 0.015(3) 0.171(7) Uiso 0.36(2) 1 d . P G -1
H1NA H 0.506096 0.952735 -0.029698 0.257 Uiso 0.36(2) 1 calc GR P G -1
H1NB H 0.597584 1.009495 0.032480 0.257 Uiso 0.36(2) 1 calc GR P G -1
H1NC H 0.479106 0.975245 0.038314 0.257 Uiso 0.36(2) 1 calc GR P G -1
C1O C 0.579(4) 0.914(2) 0.020(2) 0.171(7) Uiso 0.36(2) 1 d G P G -1
C1T C 0.506(4) 0.855(3) 0.012(3) 0.171(7) Uiso 0.36(2) 1 d G P G -1
H1T H 0.429051 0.847815 0.003127 0.206 Uiso 0.36(2) 1 calc R P G -1
C1U C 0.545(6) 0.805(3) 0.018(3) 0.171(7) Uiso 0.36(2) 1 d G P G -1
H1U H 0.494866 0.765566 0.013261 0.206 Uiso 0.36(2) 1 calc R P G -1
C1V C 0.659(6) 0.814(3) 0.032(3) 0.171(7) Uiso 0.36(2) 1 d G P G -1
H1V H 0.685647 0.781092 0.035943 0.206 Uiso 0.36(2) 1 calc R P G -1
C1W C 0.732(4) 0.873(4) 0.039(4) 0.171(7) Uiso 0.36(2) 1 d G P G -1
H1W H 0.809696 0.879557 0.048196 0.206 Uiso 0.36(2) 1 calc R P G -1
C1X C 0.693(4) 0.922(3) 0.033(3) 0.171(7) Uiso 0.36(2) 1 d G P G -1
H1X H 0.743614 0.961636 0.037996 0.206 Uiso 0.36(2) 1 calc R P G -1
C02B C 0.251(2) 0.2070(14) 0.4409(11) 0.027(3) Uiso 0.247(10) 1 d . P C 2
C1Z C 0.141(2) 0.1909(14) 0.4442(12) 0.040(2) Uiso 0.247(10) 1 d G P C 2
H1Z H 0.085305 0.159638 0.407047 0.048 Uiso 0.247(10) 1 calc R P C 2
C20 C 0.1129(19) 0.2205(17) 0.5020(15) 0.052(3) Uiso 0.247(10) 1 d G P C 2
H20 H 0.037939 0.209502 0.504235 0.062 Uiso 0.247(10) 1 calc R P C 2
C03G C 0.195(3) 0.2662(17) 0.5564(11) 0.056(4) Uiso 0.247(10) 1 d G P C 2
H03U H 0.175271 0.286451 0.595812 0.067 Uiso 0.247(10) 1 calc R P C 2
C1AA C 0.304(2) 0.2823(15) 0.5530(11) 0.052(3) Uiso 0.247(10) 1 d G P C 2
H1AA H 0.359970 0.313537 0.590201 0.062 Uiso 0.247(10) 1 calc R P C 2
C1Y C 0.3324(17) 0.2527(15) 0.4953(13) 0.040(2) Uiso 0.247(10) 1 d G P C 2
H1Y H 0.407339 0.263675 0.493013 0.048 Uiso 0.247(10) 1 calc R P C 2
S7 S 0.4750(14) 0.6961(8) 0.2395(8) 0.125(2) Uiso 0.376(3) 1 d . P L -3
O19 O 0.549(2) 0.6755(13) 0.1989(10) 0.125(2) Uiso 0.376(3) 1 d G P L -3
O1A O 0.501(2) 0.7679(8) 0.2808(11) 0.125(2) Uiso 0.376(3) 1 d G P L -3
O1B O 0.3591(14) 0.6607(12) 0.2107(11) 0.125(2) Uiso 0.376(3) 1 d G P L -3
C22 C 0.5050(15) 0.6647(9) 0.2957(8) 0.125(2) Uiso 0.376(3) 1 d G P L -3
F19 F 0.443(2) 0.6791(13) 0.3383(9) 0.125(2) Uiso 0.376(3) 1 d G P L -3
F1A F 0.485(2) 0.5977(9) 0.2663(11) 0.125(2) Uiso 0.376(3) 1 d G P L -3
F1B F 0.6106(16) 0.6920(12) 0.3279(10) 0.125(2) Uiso 0.376(3) 1 d G P L -3
S8 S 0.539(2) 0.7349(16) 0.2466(13) 0.125(2) Uiso 0.196(3) 1 d . P M -4
O1C O 0.604(3) 0.735(2) 0.2014(14) 0.125(2) Uiso 0.196(3) 1 d G P M -4
O1D O 0.482(3) 0.786(2) 0.266(2) 0.125(2) Uiso 0.196(3) 1 d G P M -4
O1E O 0.477(3) 0.6693(17) 0.236(2) 0.125(2) Uiso 0.196(3) 1 d G P M -4
C23 C 0.646(2) 0.7651(16) 0.3190(13) 0.125(2) Uiso 0.196(3) 1 d G P M -4
F17 F 0.602(4) 0.769(2) 0.3676(13) 0.125(2) Uiso 0.196(3) 1 d G P M -4
F1C F 0.709(3) 0.724(2) 0.311(2) 0.125(2) Uiso 0.196(3) 1 d G P M -4
F1D F 0.714(3) 0.8265(17) 0.3372(18) 0.125(2) Uiso 0.196(3) 1 d G P M -4

loop_
_atom_site_aniso_label
_atom_site_aniso_U_11
_atom_site_aniso_U_22
_atom_site_aniso_U_33
_atom_site_aniso_U_23
_atom_site_aniso_U_13
_atom_site_aniso_U_12
Rh01 0.0237(3) 0.0191(3) 0.0276(4) 0.0155(3) 0.0112(3) 0.0078(3)
Rh02 0.0250(4) 0.0221(4) 0.0361(4) 0.0167(3) 0.0145(3) 0.0104(3)
Rh03 0.0205(4) 0.0296(4) 0.0478(5) 0.0287(4) 0.0082(3) 0.0039(3)
P1 0.0294(12) 0.0230(11) 0.0248(12) 0.0144(10) 0.0128(10) 0.0078(9)
P2 0.0212(11) 0.0249(12) 0.0397(14) 0.0200(11) 0.0136(10) 0.0060(9)
Si07 0.0341(15) 0.0406(16) 0.0394(16) 0.0291(14) 0.0157(12) 0.0079(12)
Si08 0.0249(14) 0.0438(17) 0.0550(19) 0.0299(16) 0.0118(13) 0.0138(12)
S009 0.0384(16) 0.0445(17) 0.059(2) 0.0015(15) -0.0011(14) 0.0206(13)
Si0A 0.0214(14) 0.063(2) 0.084(3) 0.058(2) 0.0129(15) 0.0121(14)
Si00 0.063(3) 0.046(2) 0.076(3) -0.005(2) -0.003(2) 0.012(2)
F00C 0.055(4) 0.100(6) 0.046(4) 0.032(4) 0.006(4) 0.041(4)
N3 0.027(4) 0.024(4) 0.042(5) 0.016(4) 0.014(4) 0.014(3)
N2 0.029(4) 0.027(4) 0.028(4) 0.015(4) 0.015(4) 0.010(3)
N1 0.029(4) 0.019(4) 0.040(5) 0.017(4) 0.012(4) 0.007(3)
N4 0.039(5) 0.032(5) 0.057(6) 0.025(5) 0.016(4) 0.013(4)
C00I 0.016(4) 0.024(4) 0.036(5) 0.018(4) 0.010(4) 0.006(3)
N9 0.024(4) 0.032(5) 0.072(7) 0.038(5) 0.008(4) 0.008(4)
O00K 0.076(6) 0.039(5) 0.058(6) 0.009(4) 0.001(5) 0.036(5)
C00L 0.023(4) 0.026(5) 0.041(6) 0.020(4) 0.012(4) 0.011(4)
C00M 0.022(4) 0.020(4) 0.030(5) 0.015(4) 0.006(4) 0.009(3)
C00O 0.022(4) 0.021(4) 0.031(5) 0.016(4) 0.008(4) 0.006(3)
C00Q 0.018(4) 0.026(5) 0.025(5) 0.011(4) 0.008(3) 0.007(3)
C00R 0.024(4) 0.020(4) 0.032(5) 0.012(4) -0.003(4) 0.003(4)
C00S 0.020(4) 0.026(5) 0.033(5) 0.022(4) 0.007(4) 0.004(3)
N5 0.027(4) 0.031(4) 0.041(5) 0.015(4) 0.008(4) 0.006(3)
C00U 0.021(4) 0.019(4) 0.028(5) 0.002(4) 0.011(4) 0.011(3)
C00V 0.022(4) 0.029(5) 0.033(5) 0.019(4) 0.005(4) 0.006(4)
C00W 0.028(5) 0.033(5) 0.043(6) 0.022(5) 0.007(4) 0.017(4)
C00X 0.018(4) 0.022(4) 0.046(6) 0.018(4) 0.011(4) 0.007(3)
F00Z 0.114(8) 0.105(8) 0.092(7) 0.015(6) 0.018(6) 0.092(7)
C010 0.025(5) 0.021(4) 0.032(5) 0.006(4) 0.005(4) 0.013(4)
C011 0.016(4) 0.032(5) 0.039(6) 0.023(5) 0.005(4) 0.003(4)
C012 0.028(5) 0.024(5) 0.029(5) 0.011(4) 0.015(4) 0.005(4)
C013 0.031(5) 0.022(4) 0.024(5) 0.011(4) 0.015(4) 0.000(4)
C014 0.018(4) 0.042(6) 0.047(6) 0.021(5) 0.013(4) 0.011(4)
C015 0.024(4) 0.025(5) 0.038(5) 0.022(4) 0.012(4) 0.006(4)
C016 0.024(5) 0.036(5) 0.048(6) 0.027(5) 0.017(4) 0.011(4)
C017 0.034(5) 0.027(5) 0.024(5) 0.013(4) 0.006(4) 0.009(4)
C018 0.032(5) 0.019(4) 0.029(5) 0.010(4) 0.008(4) 0.013(4)
C019 0.018(4) 0.025(5) 0.050(6) 0.017(5) 0.007(4) 0.007(4)
C01A 0.029(5) 0.032(5) 0.031(5) 0.020(4) 0.001(4) 0.005(4)
C01B 0.022(4) 0.025(4) 0.030(5) 0.017(4) 0.011(4) 0.007(4)
C01C 0.034(5) 0.018(5) 0.051(7) 0.017(5) 0.002(5) 0.004(4)
C01D 0.029(5) 0.046(7) 0.071(8) 0.045(6) 0.003(5) 0.006(5)
C01E 0.030(5) 0.024(5) 0.036(6) 0.013(4) 0.007(4) 0.008(4)
C01F 0.018(4) 0.038(6) 0.051(6) 0.031(5) 0.000(4) -0.001(4)
C01G 0.031(5) 0.033(5) 0.048(6) 0.029(5) 0.006(5) 0.005(4)
O01H 0.079(7) 0.078(7) 0.055(6) -0.004(5) -0.016(5) 0.043(6)
C01I 0.040(6) 0.028(5) 0.034(6) 0.019(5) -0.002(4) 0.009(4)
C01J 0.030(5) 0.039(6) 0.040(6) 0.023(5) 0.005(4) 0.007(4)
C01K 0.022(5) 0.033(5) 0.049(6) 0.028(5) 0.005(4) 0.005(4)
C01L 0.031(5) 0.048(7) 0.053(7) 0.025(6) 0.007(5) 0.014(5)
N10 0.030(5) 0.097(9) 0.066(8) 0.062(7) 0.010(5) 0.002(5)
C01O 0.028(5) 0.045(6) 0.038(6) 0.011(5) 0.014(4) 0.013(5)
C01P 0.029(5) 0.043(6) 0.030(5) 0.017(5) 0.011(4) -0.002(4)
C01Q 0.024(5) 0.048(7) 0.071(8) 0.039(6) 0.017(5) 0.010(5)
C01R 0.034(6) 0.046(6) 0.047(7) 0.024(6) 0.018(5) 0.004(5)
C01S 0.049(6) 0.042(6) 0.032(6) 0.017(5) 0.009(5) 0.021(5)
C01T 0.023(5) 0.064(7) 0.044(6) 0.039(6) 0.005(4) 0.005(5)
C01U 0.038(5) 0.033(5) 0.034(6) 0.020(5) 0.011(4) 0.011(4)
C01W 0.029(5) 0.025(5) 0.042(6) 0.011(4) 0.022(4) 0.001(4)
C01X 0.039(6) 0.051(7) 0.045(7) 0.030(6) -0.006(5) 0.008(5)
C01Y 0.040(6) 0.028(5) 0.054(8) 0.016(5) 0.012(6) 0.013(5)
C01Z 0.031(5) 0.061(7) 0.029(6) 0.022(5) 0.012(4) 0.011(5)
C020 0.034(6) 0.031(5) 0.048(7) 0.009(5) 0.027(5) -0.004(5)
C021 0.038(6) 0.066(8) 0.040(6) 0.031(6) 0.020(5) 0.013(6)
C022 0.023(5) 0.043(6) 0.035(6) 0.006(5) 0.011(5) 0.008(4)
C024 0.045(6) 0.043(6) 0.041(6) 0.018(5) -0.001(5) 0.026(5)
C025 0.033(6) 0.041(6) 0.031(6) 0.001(5) 0.009(5) -0.018(5)
F026 0.068(6) 0.236(15) 0.131(9) 0.144(11) 0.048(6) 0.037(8)
C027 0.025(5) 0.044(6) 0.037(6) 0.019(5) 0.011(4) 0.008(4)
C029 0.032(6) 0.027(5) 0.077(9) 0.019(6) -0.007(6) 0.002(4)
C02C 0.037(7) 0.093(11) 0.105(12) 0.077(10) 0.016(7) 0.021(7)
C02D 0.035(6) 0.077(10) 0.074(9) 0.055(8) 0.015(6) 0.022(6)
C02E 0.034(6) 0.067(8) 0.084(10) 0.049(8) 0.028(6) 0.020(6)
C02F 0.025(5) 0.045(7) 0.095(10) 0.049(7) 0.014(6) 0.013(5)
C02H 0.060(7) 0.040(6) 0.029(6) 0.022(5) 0.002(5) 0.010(5)
C02I 0.027(5) 0.044(7) 0.075(9) 0.032(6) 0.006(5) 0.007(5)
C02K 0.076(9) 0.066(9) 0.072(9) 0.058(8) 0.031(7) 0.030(7)
O02L 0.077(8) 0.081(8) 0.154(13) 0.073(9) 0.039(8) 0.009(6)
C02M 0.032(6) 0.055(8) 0.149(16) 0.070(10) 0.020(8) 0.010(6)
C02N 0.038(6) 0.055(8) 0.052(8) 0.004(6) 0.014(6) 0.027(6)
C02O 0.036(6) 0.063(8) 0.071(9) 0.030(7) 0.027(6) 0.013(6)
C02P 0.036(6) 0.043(7) 0.064(9) 0.004(6) -0.009(6) 0.029(5)
C02Q 0.054(8) 0.048(8) 0.102(12) 0.049(8) 0.020(8) 0.021(6)
C02R 0.049(7) 0.089(11) 0.056(8) 0.039(8) 0.011(6) 0.036(7)
C02S 0.048(8) 0.098(12) 0.049(8) 0.033(9) -0.005(6) 0.026(8)
C02T 0.039(7) 0.079(10) 0.042(7) 0.017(7) 0.020(6) 0.011(6)
C02W 0.056(8) 0.067(9) 0.056(9) 0.011(7) -0.012(7) 0.016(7)
C02X 0.071(9) 0.046(7) 0.074(9) 0.047(7) 0.005(7) -0.008(6)
C02Z 0.045(8) 0.132(15) 0.097(12) 0.091(12) 0.034(8) 0.035(9)
C037 0.034(7) 0.065(9) 0.134(15) 0.056(10) 0.022(8) -0.001(6)
C038 0.089(12) 0.066(10) 0.097(13) 0.051(10) -0.044(10) -0.023(9)
C039 0.029(7) 0.102(13) 0.067(10) -0.003(9) -0.007(6) 0.008(7)
C03H 0.071(11) 0.102(14) 0.076(12) 0.002(11) 0.024(9) 0.034(10)
C50 0.123(17) 0.095(14) 0.070(12) 0.049(11) 0.004(11) -0.005(12)
C03M 0.116(16) 0.065(11) 0.20(2) 0.095(15) 0.031(16) 0.030(11)
C03Y 0.14(2) 0.035(9) 0.26(3) -0.001(14) 0.13(2) 0.005(11)
C045 0.097(16) 0.20(3) 0.075(15) -0.043(16) -0.022(12) 0.058(18)
C30 0.54(8) 0.17(3) 0.066(17) 0.07(2) 0.07(3) 0.06(4)

loop_
_atom_type_symbol
_atom_type_description
_atom_type_scat_dispersion_real
_atom_type_scat_dispersion_imag
_atom_type_scat_source
C C 0.0033 0.0016 'International Tables Vol C Tables 4.2.6.8 and 6.1.1.4'
H H 0.0000 0.0000 'International Tables Vol C Tables 4.2.6.8 and 6.1.1.4'
F F 0.0171 0.0103 'International Tables Vol C Tables 4.2.6.8 and 6.1.1.4'
N N 0.0061 0.0033 'International Tables Vol C Tables 4.2.6.8 and 6.1.1.4'
O O 0.0106 0.0060 'International Tables Vol C Tables 4.2.6.8 and 6.1.1.4'
P P 0.1023 0.0942 'International Tables Vol C Tables 4.2.6.8 and 6.1.1.4'
Rh Rh -1.1178 0.9187 'International Tables Vol C Tables 4.2.6.8 and 6.1.1.4'
S S 0.1246 0.1234 'International Tables Vol C Tables 4.2.6.8 and 6.1.1.4'
Si Si 0.0817 0.0704 'International Tables Vol C Tables 4.2.6.8 and 6.1.1.4'

loop_
_geom_angle_atom_site_label_1
_geom_angle_atom_site_label_2
_geom_angle_atom_site_label_3
_geom_angle
_geom_angle_site_symmetry_3
P1 Rh01 Rh02 164.27(7) .
N2 Rh01 Rh02 98.7(2) .
N2 Rh01 P1 92.0(2) .
N2 Rh01 C00O 99.6(3) .
N1 Rh01 Rh02 99.0(2) .
N1 Rh01 P1 93.8(2) .
N1 Rh01 N2 82.7(3) .
N1 Rh01 C00I 146.8(3) .
N1 Rh01 C00O 145.9(3) .
C00I Rh01 Rh02 73.2(2) .
C00I Rh01 P1 91.1(2) .
C00I Rh01 N2 130.0(3) .
C00I Rh01 C00O 39.1(3) .
C00L Rh01 Rh02 74.6(3) .
C00L Rh01 P1 93.0(3) .
C00L Rh01 N2 169.1(3) .
C00L Rh01 N1 106.6(3) .
C00L Rh01 C00I 40.2(3) .
C00L Rh01 C00O 69.5(4) .
C00O Rh01 Rh02 47.0(2) .
C00O Rh01 P1 119.9(2) .
N3 Rh02 Rh01 89.3(2) .
N3 Rh02 N4 85.3(3) .
N3 Rh02 N5 84.3(3) .
N3 Rh02 C00W 170.1(3) .
N3 Rh02 C018 150.0(3) .
N4 Rh02 Rh01 109.4(2) .
C00O Rh02 Rh01 52.7(2) .
C00O Rh02 N3 92.4(3) .
C00O Rh02 N4 162.0(3) .
C00O Rh02 N5 110.6(3) .
C00O Rh02 C00W 95.4(4) .
C00O Rh02 C018 83.5(4) .
N5 Rh02 Rh01 162.0(2) .
N5 Rh02 N4 86.9(3) .
C00W Rh02 Rh01 100.3(3) .
C00W Rh02 N4 89.1(4) .
C00W Rh02 N5 87.2(4) .
C018 Rh02 Rh01 64.6(2) .
C018 Rh02 N4 89.6(4) .
C018 Rh02 N5 125.0(3) .
C018 Rh02 C00W 37.9(4) .
P2 Rh03 Rh04 165.35(8) .
P2 Rh03 Rh 159.22(9) .
N9 Rh03 Rh04 98.6(2) .
N9 Rh03 P2 92.2(2) .
N9 Rh03 C00X 132.9(4) .
N9 Rh03 C019 101.5(4) .
N9 Rh03 Rh 96.8(2) .
C00S Rh03 Rh04 73.9(2) .
C00S Rh03 P2 94.2(2) .
C00S Rh03 N9 170.3(4) .
C00S Rh03 C00X 40.0(4) .
C00S Rh03 C019 69.0(4) .
C00S Rh03 N10 100.3(4) .
C00S Rh03 Rh 74.8(3) .
C00X Rh03 Rh04 75.5(2) .
C00X Rh03 P2 89.9(2) .
C00X Rh03 C019 38.9(3) .
C00X Rh03 Rh 70.3(2) .
C019 Rh03 Rh04 51.0(3) .
C019 Rh03 P2 117.2(3) .
C019 Rh03 Rh 42.5(3) .
N10 Rh03 Rh04 96.2(3) .
N10 Rh03 P2 94.2(3) .
N10 Rh03 N9 86.5(4) .
N10 Rh03 C00X 140.3(4) .
N10 Rh03 C019 146.8(4) .
N10 Rh03 Rh 104.9(3) .
C019 Rh04 Rh03 52.5(3) .
C019 Rh04 C01D 93.6(4) .
C019 Rh04 N6 167.6(5) .
C019 Rh04 N7 109.2(7) .
C01D Rh04 Rh03 104.0(3) .
C01D Rh04 N6 89.4(5) .
C01D Rh04 N7 83.3(7) .
C01F Rh04 Rh03 67.3(3) .
C01F Rh04 C019 83.1(4) .
C01F Rh04 C01D 39.6(4) .
C01F Rh04 N6 91.7(5) .
C01F Rh04 N7 122.8(7) .
C01F Rh04 N8A 153.6(5) .
N6 Rh04 Rh03 115.1(4) .
N6 Rh04 N7 83.1(7) .
N7 Rh04 Rh03 160.1(6) .
N8A Rh04 Rh03 88.3(5) .
N8A Rh04 C019 90.2(5) .
N8A Rh04 C01D 166.8(6) .
N8A Rh04 N6 89.5(6) .
N8A Rh04 N7 83.6(8) .
C00U P1 Rh01 121.2(3) .
C00U P1 C017 98.6(4) .
C00U P1 C028 113.0(5) .
C00U P1 C0 96.6(5) .
C017 P1 Rh01 107.4(3) .
C028 P1 Rh01 110.1(5) .
C028 P1 C017 104.2(5) .
C0 P1 Rh01 121.0(4) .
C0 P1 C017 109.5(5) .
C015 P2 Rh03 107.2(3) .
C015 P2 C02B 108.8(9) .
C016 P2 Rh03 120.0(3) .
C016 P2 C015 101.3(4) .
C016 P2 C02A 101.1(5) .
C016 P2 C02B 113.3(9) .
C02A P2 Rh03 119.0(3) .
C02A P2 C015 106.1(4) .
C02B P2 Rh03 105.6(9) .
C01R Si07 C01B 113.7(5) .
C021 Si07 C01B 108.6(5) .
C021 Si07 C01R 109.9(5) .
C021 Si07 C02K 109.9(6) .
C02K Si07 C01B 106.7(5) .
C02K Si07 C01R 107.9(6) .
C02C Si08 C00W 103.2(5) .
C02I Si08 C00W 116.4(5) .
C02I Si08 C02C 106.8(7) .
C02I Si08 C02O 111.6(6) .
C02O Si08 C00W 111.8(6) .
C02O Si08 C02C 106.1(7) .
O00K S009 O02L 112.9(8) .
O00K S009 C02R 102.8(7) .
O01H S009 O00K 118.5(6) .
O01H S009 O02L 112.7(8) .
O01H S009 C02R 106.0(7) .
O02L S009 C02R 101.5(7) .
C01D Si0A C02M 104.0(7) .
C02E Si0A C01D 107.7(5) .
C02E Si0A C02M 107.4(6) .
C02Z Si0A C01D 116.0(6) .
C02Z Si0A C02E 114.3(8) .
C02Z Si0A C02M 106.6(8) .
C029 Si00 C03Y 108.3(8) .
C03H Si00 C029 115.8(7) .
C03H Si00 C03Y 107.9(11) .
C03H Si00 C045 113.8(13) .
C045 Si00 C029 102.3(9) .
C045 Si00 C03Y 108.5(15) .
C01Y N3 Rh02 166.7(8) .
C022 N2 Rh01 169.8(8) .
C01U N1 Rh01 171.2(8) .
C02Q N4 Rh02 168.5(10) .
C00L C00I Rh01 67.4(5) .
C00L C00I C00M 123.3(8) .
C00M C00I Rh01 123.4(6) .
C00O C00I Rh01 71.5(5) .
C00O C00I C00L 113.4(8) .
C00O C00I C00M 122.7(8) .
C02F N9 Rh03 172.8(9) .
C00I C00L Rh01 72.4(5) .
C00I C00L C018 116.2(8) .
C00I C00L C01A 124.8(8) .
C018 C00L Rh01 93.3(6) .
C01A C00L Rh01 123.9(6) .
C01A C00L C018 114.8(8) .
C00R C00M C00I 122.6(8) .
C00R C00M C00V 119.0(8) .
C00V C00M C00I 118.4(8) .
Rh02 C00O Rh01 80.3(3) .
C00I C00O Rh01 69.4(5) .
C00I C00O Rh02 115.0(6) .
C00I C00O C01B 122.8(8) .
C01B C00O Rh01 119.1(6) .
C01B C00O Rh02 122.2(7) .
C011 C00Q C00X 123.0(8) .
C014 C00Q C00X 117.9(8) .
C014 C00Q C011 119.2(9) .
C00M C00R C017 122.4(8) .
C01E C00R C00M 118.9(9) .
C01E C00R C017 118.6(9) .
C00X C00S Rh03 72.0(5) .
C00X C00S C013 124.7(8) .
C00X C00S C01F 116.2(8) .
C013 C00S Rh03 120.2(6) .
C01F C00S Rh03 93.6(5) .
C01F C00S C013 116.2(8) .
C027 N5 Rh02 176.9(9) .
C010 C00U P1 120.0(6) .
C010 C00U C01O 119.2(9) .
C01O C00U P1 120.2(8) .
C00M C00V H00V 119.2 .
C01G C00V C00M 121.5(9) .
C01G C00V H00V 119.2 .
Rh02 C00W H00W 106.0 .
Si08 C00W Rh02 133.2(5) .
Si08 C00W H00W 106.0 .
C018 C00W Rh02 70.6(6) .
C018 C00W Si08 129.7(8) .
C018 C00W H00W 106.0 .
C00Q C00X Rh03 124.8(6) .
C00S C00X Rh03 68.0(5) .
C00S C00X C00Q 123.5(8) .
C019 C00X Rh03 70.8(6) .
C019 C00X C00Q 122.9(9) .
C019 C00X C00S 113.3(9) .
C00U C010 H010 119.5 .
C00U C010 C024 120.9(9) .
C024 C010 H010 119.5 .
C00Q C011 C015 121.7(8) .
C00Q C011 C01K 119.3(9) .
C01K C011 C015 119.0(9) .
C013 C012 C015 122.2(8) .
C01W C012 C013 120.3(9) .
C01W C012 C015 117.5(9) .
C012 C013 C00S 122.5(8) .
C01P C013 C00S 119.3(9) .
C01P C013 C012 118.3(9) .
C00Q C014 H014 119.8 .
C00Q C014 C01Z 120.5(10) .
C01Z C014 H014 119.8 .
P2 C015 H015 107.9 .
C011 C015 P2 108.7(6) .
C011 C015 C012 111.5(7) .
C011 C015 H015 107.9 .
C012 C015 P2 112.7(6) .
C012 C015 H015 107.9 .
C01L C016 P2 122.4(8) .
C01L C016 C01Q 118.6(10) .
C01Q C016 P2 118.9(8) .
P1 C017 H017 108.0 .
C00R C017 P1 108.1(6) .
C00R C017 H017 108.0 .
C00R C017 C01I 111.2(8) .
C01I C017 P1 113.5(7) .
C01I C017 H017 108.0 .
C00L C018 Rh02 105.0(6) .
C00W C018 Rh02 71.5(6) .
C00W C018 C00L 124.9(8) .
Rh04 C019 Rh03 76.6(4) .
C00X C019 Rh03 70.3(6) .
C00X C019 Rh04 111.9(7) .
C00X C019 C029 122.3(10) .
C00X C019 Rh 120.4(8) .
C029 C019 Rh03 120.5(7) .
C029 C019 Rh04 125.8(7) .
C029 C019 Rh 116.8(7) .
Rh C019 Rh03 87.2(4) .
C01I C01A C00L 122.0(8) .
C01J C01A C00L 120.0(9) .
C01J C01A C01I 117.9(9) .
Si07 C01B H01C 107.1 .
Si07 C01B H01E 107.1 .
C00O C01B Si07 120.9(6) .
C00O C01B H01C 107.1 .
C00O C01B H01E 107.1 .
H01C C01B H01E 106.8 .
C01E C01C H01G 120.2 .
C01E C01C C01G 119.7(9) .
C01G C01C H01G 120.2 .
Rh04 C01D H01D 104.3 .
Si0A C01D Rh04 137.0(7) .
Si0A C01D H01D 104.3 .
Si0A C01D H01A 106.2 .
Si0A C01D Rh 125.4(7) .
C01F C01D Rh04 67.6(6) .
C01F C01D Si0A 132.9(8) .
C01F C01D H01D 104.3 .
C01F C01D H01A 106.2 .
C01F C01D Rh 75.4(6) .
Rh C01D H01A 106.2 .
C00R C01E H01H 119.3 .
C01C C01E C00R 121.3(10) .
C01C C01E H01H 119.3 .
Rh04 C01F H01F 114.3 .
C00S C01F Rh04 107.5(6) .
C00S C01F H01F 114.3 .
C00S C01F H01B 115.9 .
C00S C01F Rh 102.7(6) .
C01D C01F Rh04 72.8(6) .
C01D C01F C00S 125.5(10) .
C01D C01F H01F 114.3 .
C01D C01F H01B 115.9 .
C01D C01F Rh 68.4(6) .
Rh C01F H01B 115.9 .
C00V C01G C01C 119.5(9) .
C00V C01G H01I 120.3 .
C01C C01G H01I 120.3 .
C01A C01I C017 121.3(9) .
C01S C01I C017 119.3(10) .
C01S C01I C01A 119.4(9) .
C01A C01J H01J 119.5 .
C01A C01J C01X 121.0(11) .
C01X C01J H01J 119.5 .
C011 C01K H01K 119.4 .
C01T C01K C011 121.2(10) .
C01T C01K H01K 119.4 .
C016 C01L H01L 119.6 .
C016 C01L C02W 120.7(12) .
C02W C01L H01L 119.6 .
C50 N10 Rh03 171.4(17) .
C00U C01O H01O 119.8 .
C02N C01O C00U 120.4(11) .
C02N C01O H01O 119.8 .
C013 C01P H01P 119.6 .
C013 C01P C025 120.7(11) .
C025 C01P H01P 119.6 .
C016 C01Q H01Q 120.5 .
C02D C01Q C016 119.1(12) .
C02D C01Q H01Q 120.5 .
Si07 C01R H01M 109.5 .
Si07 C01R H01N 109.5 .
Si07 C01R H01R 109.5 .
H01M C01R H01N 109.5 .
H01M C01R H01R 109.5 .
H01N C01R H01R 109.5 .
C01I C01S H01S 119.3 .
C01I C01S C02H 121.5(11) .
C02H C01S H01S 119.3 .
C01K C01T H01T 120.7 .
C01Z C01T C01K 118.6(10) .
C01Z C01T H01T 120.7 .
N1 C01U C02X 177.5(12) .
C036 N8 Rh 171(2) .
C012 C01W H01W 120.1 .
C020 C01W C012 119.8(11) .
C020 C01W H01W 120.1 .
C01J C01X H01X 119.3 .
C02H C01X C01J 121.3(10) .
C02H C01X H01X 119.3 .
N3 C01Y C038 178.8(12) .
C014 C01Z H01Z 119.4 .
C01T C01Z C014 121.2(10) .
C01T C01Z H01Z 119.4 .
C01W C020 H020 119.7 .
C025 C020 C01W 120.6(10) .
C025 C020 H020 119.7 .
Si07 C021 H02M 109.5 .
Si07 C021 H02N 109.5 .
Si07 C021 H02O 109.5 .
H02M C021 H02N 109.5 .
H02M C021 H02O 109.5 .
H02N C021 H02O 109.5 .
N2 C022 C039 176.6(13) .
C034 N6 Rh04 169.3(15) .
C010 C024 H024 120.8 .
C010 C024 C02P 118.3(11) .
C02P C024 H024 120.8 .
C01P C025 H025 119.8 .
C020 C025 C01P 120.3(10) .
C020 C025 H025 119.8 .
N5 C027 C02T 178.9(14) .
C030 C028 P1 116.2(7) .
C030 C028 C13 120.0 .
C13 C028 P1 123.5(7) .
C028 C030 H030 120.0 .
C02U C030 C028 120.0 .
C02U C030 H030 120.0 .
C030 C02U H02U 120.0 .
C030 C02U C03B 120.0 .
C03B C02U H02U 120.0 .
C02U C03B H03V 120.0 .
C02U C03B C12 120.0 .
C12 C03B H03V 120.0 .
C03B C12 C12 116.4(17) 2_567
C13 C12 C03B 120.0 .
C13 C12 C12 102.0(16) 2_567
C028 C13 H13 120.0 .
C12 C13 C028 120.0 .
C12 C13 H13 120.0 .
Si00 C029 H02A 106.2 .
Si00 C029 H02B 106.2 .
C019 C029 Si00 124.5(8) .
C019 C029 H02A 106.2 .
C019 C029 H02B 106.2 .
H02A C029 H02B 106.4 .
C031 C02A P2 123.4(5) .
C031 C02A C033 120.0 .
C033 C02A P2 116.4(5) .
C02A C031 H031 120.0 .
C02A C031 C03A 120.0 .
C03A C031 H031 120.0 .
C031 C03A H03A 120.0 .
C031 C03A C03F 120.0 .
C03F C03A H03A 120.0 .
C03A C03F H03F 120.0 .
C032 C03F C03A 120.0 .
C032 C03F H03F 120.0 .
C03F C032 H032 120.0 .
C03F C032 C033 120.0 .
C033 C032 H032 120.0 .
C02A C033 H033 120.0 .
C032 C033 C02A 120.0 .
C032 C033 H033 120.0 .
Si08 C02C H02P 109.5 .
Si08 C02C H02Q 109.5 .
Si08 C02C H02R 109.5 .
H02P C02C H02Q 109.5 .
H02P C02C H02R 109.5 .
H02Q C02C H02R 109.5 .
C01Q C02D H02D 119.2 .
C02S C02D C01Q 121.7(12) .
C02S C02D H02D 119.2 .
Si0A C02E H02C 109.5 .
Si0A C02E H02E 109.5 .
Si0A C02E H02F 109.5 .
H02C C02E H02E 109.5 .
H02C C02E H02F 109.5 .
H02E C02E H02F 109.5 .
N9 C02F C037 179.0(16) .
C01S C02H H02T 120.6 .
C01X C02H C01S 118.9(10) .
C01X C02H H02T 120.6 .
Si08 C02I H02V 109.5 .
Si08 C02I H02X 109.5 .
Si08 C02I H02Y 109.5 .
H02V C02I H02X 109.5 .
H02V C02I H02Y 109.5 .
H02X C02I H02Y 109.5 .
Si07 C02K H02Z 109.5 .
Si07 C02K H 109.5 .
Si07 C02K HA 109.5 .
H02Z C02K H 109.5 .
H02Z C02K HA 109.5 .
H C02K HA 109.5 .
Si0A C02M H02G 109.5 .
Si0A C02M H02H 109.5 .
Si0A C02M H02I 109.5 .
H02G C02M H02H 109.5 .
H02G C02M H02I 109.5 .
H02H C02M H02I 109.5 .
C01O C02N H02 119.7 .
C02P C02N C01O 120.5(11) .
C02P C02N H02 119.7 .
Si08 C02O H0AA 109.5 .
Si08 C02O HB 109.5 .
Si08 C02O HC 109.5 .
H0AA C02O HB 109.5 .
H0AA C02O HC 109.5 .
HB C02O HC 109.5 .
C024 C02P H3AA 119.7 .
C02N C02P C024 120.6(11) .
C02N C02P H3AA 119.7 .
N4 C02Q C03M 179(2) .
F00C C02R S009 111.8(10) .
F00C C02R F00Z 104.6(11) .
F00Z C02R S009 108.5(10) .
F026 C02R S009 113.7(10) .
F026 C02R F00C 113.5(14) .
F026 C02R F00Z 103.7(13) .
C02D C02S H02S 120.3 .
C02D C02S C02W 119.4(12) .
C02W C02S H02S 120.3 .
C027 C02T H4AA 109.5 .
C027 C02T HD 109.5 .
C027 C02T HE 109.5 .
H4AA C02T HD 109.5 .
H4AA C02T HE 109.5 .
HD C02T HE 109.5 .
C01L C02W H02W 119.7 .
C02S C02W C01L 120.5(14) .
C02S C02W H02W 119.7 .
C01U C02X H5AA 109.5 .
C01U C02X HF 109.5 .
C01U C02X HG 109.5 .
H5AA C02X HF 109.5 .
H5AA C02X HG 109.5 .
HF C02X HG 109.5 .
C042 N7 Rh04 174(2) .
Si0A C02Z H02J 109.5 .
Si0A C02Z H02K 109.5 .
Si0A C02Z H02L 109.5 .
H02J C02Z H02K 109.5 .
H02J C02Z H02L 109.5 .
H02K C02Z H02L 109.5 .
N6 C034 C03E 178(3) .
N8 C036 C03C 176(3) .
C02F C037 H03B 109.5 .
C02F C037 H03C 109.5 .
C02F C037 H03D 109.5 .
H03B C037 H03C 109.5 .
H03B C037 H03D 109.5 .
H03C C037 H03D 109.5 .
C01Y C038 H03W 109.5 .
C01Y C038 H03X 109.5 .
C01Y C038 H03Y 109.5 .
H03W C038 H03X 109.5 .
H03W C038 H03Y 109.5 .
H03X C038 H03Y 109.5 .
C022 C039 H03Z 109.5 .
C022 C039 HH 109.5 .
C022 C039 HI 109.5 .
H03Z C039 HH 109.5 .
H03Z C039 HI 109.5 .
HH C039 HI 109.5 .
C036 C03C H03E 109.5 .
C036 C03C H03G 109.5 .
C036 C03C H03H 109.5 .
H03E C03C H03G 109.5 .
H03E C03C H03H 109.5 .
H03G C03C H03H 109.5 .
C034 C03E H03I 109.5 .
C034 C03E H03J 109.5 .
C034 C03E H03K 109.5 .
H03I C03E H03J 109.5 .
H03I C03E H03K 109.5 .
H03J C03E H03K 109.5 .
Si00 C03H H03L 109.5 .
Si00 C03H H03M 109.5 .
Si00 C03H H03N 109.5 .
H03L C03H H03M 109.5 .
H03L C03H H03N 109.5 .
H03M C03H H03N 109.5 .
N10 C50 C30 179(3) .
C02Q C03M H03 109.5 .
C02Q C03M HJ 109.5 .
C02Q C03M HK 109.5 .
H03 C03M HJ 109.5 .
H03 C03M HK 109.5 .
HJ C03M HK 109.5 .
Si00 C03Y H03O 109.5 .
Si00 C03Y H03P 109.5 .
Si00 C03Y H03Q 109.5 .
H03O C03Y H03P 109.5 .
H03O C03Y H03Q 109.5 .
H03P C03Y H03Q 109.5 .
N7 C042 C04A 178(4) .
Si00 C045 H04A 109.5 .
Si00 C045 H04B 109.5 .
Si00 C045 H04C 109.5 .
H04A C045 H04B 109.5 .
H04A C045 H04C 109.5 .
H04B C045 H04C 109.5 .
C042 C04A H04D 109.5 .
C042 C04A H04E 109.5 .
C042 C04A H04F 109.5 .
H04D C04A H04E 109.5 .
H04D C04A H04F 109.5 .
H04E C04A H04F 109.5 .
O1 S2 O5 115.4 .
O1 S2 C1 102.4 .
O4 S2 O1 115.5 .
O4 S2 O5 115.6 .
O4 S2 C1 102.5 .
O5 S2 C1 102.4 .
F7 C1 S2 111.9 .
F7 C1 F1 106.8 .
F8 C1 S2 112.0 .
F8 C1 F7 106.9 .
F8 C1 F1 107.0 .
F1 C1 S2 111.8 .
O3 S3 O6 115.4 .
O3 S3 C6 102.3 .
O2 S3 O3 115.6 .
O2 S3 O6 115.6 .
O2 S3 C6 102.4 .
O6 S3 C6 102.4 .
F2 C6 S3 111.8 .
F3 C6 S3 111.9 .
F3 C6 F2 107.0 .
F3 C6 F9 107.0 .
F9 C6 S3 111.8 .
F9 C6 F2 106.9 .
O7 S4 O9 115.6 .
O7 S4 C2 102.4 .
O8 S4 O7 115.4 .
O8 S4 O9 115.5 .
O8 S4 C2 102.4 .
O9 S4 C2 102.4 .
F4 C2 S4 111.9 .
F4 C2 F5 107.0 .
F4 C2 F6 107.0 .
F5 C2 S4 111.8 .
F5 C2 F6 107.0 .
F6 C2 S4 111.9 .
O10 S5 C3 102.4 .
O11 S5 O10 115.5 .
O11 S5 C3 102.4 .
O12 S5 O10 115.6 .
O12 S5 O11 115.5 .
O12 S5 C3 102.4 .
F10 C3 S5 111.8 .
F11 C3 S5 111.8 .
F11 C3 F10 107.0 .
F12 C3 S5 111.9 .
F12 C3 F10 107.0 .
F12 C3 F11 107.0 .
O13 S6 O15 115.5 .
O13 S6 C4 102.4 .
O14 S6 O13 115.5 .
O14 S6 O15 115.6 .
O14 S6 C4 102.4 .
O15 S6 C4 102.3 .
F13 C4 S6 111.9 .
F13 C4 F14 107.0 .
F13 C4 F15 107.0 .
F14 C4 S6 111.9 .
F14 C4 F15 107.0 .
F15 C4 S6 111.8 .
C50 C30 H30A 109.5 .
C50 C30 H30B 109.5 .
C50 C30 H30C 109.5 .
H30A C30 H30B 109.5 .
H30A C30 H30C 109.5 .
H30B C30 H30C 109.5 .
H5A C5 H5B 109.5 .
H5A C5 H5C 109.5 .
H5B C5 H5C 109.5 .
C7 C5 H5A 109.5 .
C7 C5 H5B 109.5 .
C7 C5 H5C 109.5 .
C8 C7 C5 120.9 .
C8 C7 C14 118.2 .
C14 C7 C5 120.9 .
C7 C8 H8 119.5 .
C9 C8 C7 121.1 .
C9 C8 H8 119.5 .
C8 C9 H9 119.9 .
C10 C9 C8 120.1 .
C10 C9 H9 119.9 .
C9 C10 H10 120.3 .
C9 C10 C11 119.5 .
C11 C10 H10 120.3 .
C10 C11 H11 119.9 .
C14 C11 C10 120.1 .
C14 C11 H11 119.9 .
C7 C14 H14 119.5 .
C11 C14 C7 121.1 .
C11 C14 H14 119.5 .
C12A C13A H13A 120.0 .
C12A C13A C0 120.0 .
C0 C13A H13A 120.0 .
C13A C12A H12A 120.0 .
C13A C12A C0AA 120.0 .
C0AA C12A H12A 120.0 .
C12A C0AA H0AB 120.0 .
C12A C0AA C02V 120.0 .
C02V C0AA H0AB 120.0 .
C0AA C02V H6AA 120.0 .
C0AA C02V C15 120.0 .
C15 C02V H6AA 120.0 .
C02V C15 H15 120.0 .
C0 C15 C02V 120.0 .
C0 C15 H15 120.0 .
C13A C0 P1 122.2(6) .
C15 C0 P1 117.8(6) .
C15 C0 C13A 120.0 .
H16A C16 H16B 109.5 .
H16A C16 H16C 109.5 .
H16B C16 H16C 109.5 .
C17 C16 H16A 109.5 .
C17 C16 H16B 109.5 .
C17 C16 H16C 109.5 .
C18 C17 C16 121.0 .
C18 C17 C1C 118.1 .
C1C C17 C16 120.9 .
C17 C18 H18 119.4 .
C19 C18 C17 121.1 .
C19 C18 H18 119.4 .
C18 C19 H19 119.9 .
C1A C19 C18 120.1 .
C1A C19 H19 119.9 .
C19 C1A H1A 120.3 .
C19 C1A C1B 119.5 .
C1B C1A H1A 120.3 .
C1A C1B H1B 119.9 .
C1C C1B C1A 120.2 .
C1C C1B H1B 119.9 .
C17 C1C H1C 119.5 .
C1B C1C C17 121.0 .
C1B C1C H1C 119.5 .
H1DA C1D H1DB 109.5 .
H1DA C1D H1DC 109.5 .
H1DB C1D H1DC 109.5 .
C1E C1D H1DA 109.5 .
C1E C1D H1DB 109.5 .
C1E C1D H1DC 109.5 .
C1F C1E C1D 121.0 .
C1F C1E C1J 118.2 .
C1J C1E C1D 120.9 .
C1E C1F H1F 119.5 .
C1G C1F C1E 121.1 .
C1G C1F H1F 119.5 .
C1F C1G H1G 119.9 .
C1F C1G C1H 120.2 .
C1H C1G H1G 119.9 .
C1G C1H H1H 120.3 .
C1I C1H C1G 119.4 .
C1I C1H H1H 120.3 .
C1H C1I H1I 119.9 .
C1H C1I C1J 120.2 .
C1J C1I H1I 119.9 .
C1E C1J H1J 119.5 .
C1I C1J C1E 121.0 .
C1I C1J H1J 119.5 .
C1K N6A Rh 165(2) .
N6A C1K C2AA 178(3) .
C1K C2AA H2AA 109.5 .
C1K C2AA H2AB 109.5 .
C1K C2AA H2AC 109.5 .
H2AA C2AA H2AB 109.5 .
H2AA C2AA H2AC 109.5 .
H2AB C2AA H2AC 109.5 .
C1L N8A Rh04 169.0(17) .
N8A C1L C03D 175(2) .
C1L C03D H03R 109.5 .
C1L C03D H03S 109.5 .
C1L C03D H03T 109.5 .
H03R C03D H03S 109.5 .
H03R C03D H03T 109.5 .
H03S C03D H03T 109.5 .
C1M N7A Rh 176(3) .
H04G C04B H04H 109.5 .
H04G C04B H04I 109.5 .
H04H C04B H04I 109.5 .
C1M C04B H04G 109.5 .
C1M C04B H04H 109.5 .
C1M C04B H04I 109.5 .
N7A C1M C04B 174(5) .
C019 Rh Rh03 50.2(3) .
C019 Rh C01D 96.5(4) .
C019 Rh C01F 81.1(4) .
C019 Rh N8 92.9(6) .
C019 Rh N6A 163.9(6) .
C019 Rh N7A 116.4(8) .
C01D Rh Rh03 96.4(3) .
C01D Rh C01F 36.2(4) .
C01F Rh Rh03 61.4(2) .
N8 Rh Rh03 92.6(6) .
N8 Rh C01D 169.8(6) .
N8 Rh C01F 150.5(6) .
N8 Rh N6A 89.2(7) .
N8 Rh N7A 79.1(10) .
N6A Rh Rh03 113.8(5) .
N6A Rh C01D 82.8(6) .
N6A Rh C01F 89.2(6) .
N7A Rh Rh03 164.4(8) .
N7A Rh C01D 93.2(8) .
N7A Rh C01F 129.4(8) .
N7A Rh N6A 79.7(9) .
N12 C1P C1Q 179.9(2) .
C1P C1Q H1QA 110.3 .
C1P C1Q H1QB 110.3 .
C1P C1Q H1QC 110.2 .
H1QA C1Q H1QB 108.7 .
H1QA C1Q H1QC 108.6 .
H1QB C1Q H1QC 108.7 .
N13 C1R C1S 179.95(19) .
C1R C1S H1SA 110.3 .
C1R C1S H1SB 110.3 .
C1R C1S H1SC 110.4 .
H1SA C1S H1SB 108.6 .
H1SA C1S H1SC 108.6 .
H1SB C1S H1SC 108.6 .
H1NA C1N H1NB 109.5 .
H1NA C1N H1NC 109.5 .
H1NB C1N H1NC 109.5 .
C1O C1N H1NA 109.5 .
C1O C1N H1NB 109.5 .
C1O C1N H1NC 109.5 .
C1T C1O C1N 120.9 .
C1T C1O C1X 118.1 .
C1X C1O C1N 120.9 .
C1O C1T H1T 119.5 .
C1U C1T C1O 121.1 .
C1U C1T H1T 119.5 .
C1T C1U H1U 120.0 .
C1V C1U C1T 120.1 .
C1V C1U H1U 120.0 .
C1U C1V H1V 120.2 .
C1W C1V C1U 119.5 .
C1W C1V H1V 120.2 .
C1V C1W H1W 119.9 .
C1X C1W C1V 120.1 .
C1X C1W H1W 119.9 .
C1O C1X H1X 119.5 .
C1W C1X C1O 121.1 .
C1W C1X H1X 119.5 .
C1Z C02B P2 118.4(15) .
C1Z C02B C1Y 120.0 .
C1Y C02B P2 121.6(15) .
C02B C1Z H1Z 120.0 .
C02B C1Z C20 120.0 .
C20 C1Z H1Z 120.0 .
C1Z C20 H20 120.0 .
C03G C20 C1Z 120.0 .
C03G C20 H20 120.0 .
C20 C03G H03U 120.0 .
C1AA C03G C20 120.0 .
C1AA C03G H03U 120.0 .
C03G C1AA H1AA 120.0 .
C03G C1AA C1Y 120.0 .
C1Y C1AA H1AA 120.0 .
C02B C1Y H1Y 120.0 .
C1AA C1Y C02B 120.0 .
C1AA C1Y H1Y 120.0 .
O19 S7 O1B 115.5 .
O19 S7 C22 102.4 .
O1A S7 O19 115.5 .
O1A S7 O1B 115.5 .
O1A S7 C22 102.4 .
O1B S7 C22 102.4 .
F19 C22 S7 111.9 .
F19 C22 F1B 107.0 .
F1A C22 S7 111.9 .
F1A C22 F19 107.0 .
F1A C22 F1B 107.0 .
F1B C22 S7 111.8 .
O1C S8 O1D 115.6 .
O1C S8 O1E 115.5 .
O1C S8 C23 102.4 .
O1D S8 O1E 115.5 .
O1D S8 C23 102.4 .
O1E S8 C23 102.4 .
F17 C23 S8 111.9 .
F17 C23 F1C 107.0 .
F1C C23 S8 111.9 .
F1D C23 S8 111.9 .
F1D C23 F17 107.0 .
F1D C23 F1C 106.9 .

loop_
_geom_bond_atom_site_label_1
_geom_bond_atom_site_label_2
_geom_bond_distance
_geom_bond_site_symmetry_2
Rh01 Rh02 2.6857(10) .
Rh01 P1 2.278(2) .
Rh01 N2 2.159(8) .
Rh01 N1 2.130(7) .
Rh01 C00I 2.138(8) .
Rh01 C00L 2.071(10) .
Rh01 C00O 2.166(9) .
Rh02 N3 2.075(9) .
Rh02 N4 2.187(9) .
Rh02 C00O 1.991(9) .
Rh02 N5 2.181(9) .
Rh02 C00W 2.165(10) .
Rh02 C018 2.154(10) .
Rh03 Rh04 2.6335(18) .
Rh03 P2 2.279(3) .
Rh03 N9 2.138(8) .
Rh03 C00S 2.086(8) .
Rh03 C00X 2.140(9) .
Rh03 C019 2.147(10) .
Rh03 N10 2.119(12) .
Rh03 Rh 2.790(2) .
Rh04 C019 2.103(11) .
Rh04 C01D 2.113(10) .
Rh04 C01F 2.045(10) .
Rh04 N6 2.153(16) .
Rh04 N7 2.17(2) .
Rh04 N8A 2.101(17) .
P1 C00U 1.814(9) .
P1 C017 1.856(10) .
P1 C028 1.838(9) .
P1 C0 1.836(8) .
P2 C015 1.855(9) .
P2 C016 1.808(11) .
P2 C02A 1.842(7) .
P2 C02B 1.89(2) .
Si07 C01B 1.915(9) .
Si07 C01R 1.868(11) .
Si07 C021 1.856(13) .
Si07 C02K 1.862(12) .
Si08 C00W 1.878(11) .
Si08 C02C 1.868(14) .
Si08 C02I 1.833(12) .
Si08 C02O 1.852(13) .
S009 O00K 1.419(9) .
S009 O01H 1.397(11) .
S009 O02L 1.497(12) .
S009 C02R 1.816(13) .
Si0A C01D 1.858(12) .
Si0A C02E 1.853(13) .
Si0A C02M 1.873(15) .
Si0A C02Z 1.845(14) .
Si00 C029 1.857(14) .
Si00 C03H 1.792(18) .
Si00 C03Y 1.93(2) .
Si00 C045 1.83(2) .
F00C C02R 1.269(15) .
N3 C01Y 1.141(14) .
N2 C022 1.118(13) .
N1 C01U 1.121(12) .
N4 C02Q 1.112(15) .
C00I C00L 1.449(12) .
C00I C00M 1.516(12) .
C00I C00O 1.442(13) .
N9 C02F 1.126(13) .
C00L C018 1.495(12) .
C00L C01A 1.493(14) .
C00M C00R 1.397(13) .
C00M C00V 1.404(12) .
C00O C01B 1.495(12) .
C00Q C00X 1.506(13) .
C00Q C011 1.396(13) .
C00Q C014 1.388(14) .
C00R C017 1.510(13) .
C00R C01E 1.396(13) .
C00S C00X 1.445(14) .
C00S C013 1.497(13) .
C00S C01F 1.491(13) .
N5 C027 1.162(13) .
C00U C010 1.390(14) .
C00U C01O 1.391(13) .
C00V H00V 0.9500 .
C00V C01G 1.365(14) .
C00W H00W 1.0000 .
C00W C018 1.401(14) .
C00X C019 1.427(13) .
F00Z C02R 1.397(18) .
C010 H010 0.9500 .
C010 C024 1.391(14) .
C011 C015 1.485(14) .
C011 C01K 1.410(13) .
C012 C013 1.413(14) .
C012 C015 1.516(13) .
C012 C01W 1.386(13) .
C013 C01P 1.385(14) .
C014 H014 0.9500 .
C014 C01Z 1.396(15) .
C015 H015 1.0000 .
C016 C01L 1.374(16) .
C016 C01Q 1.412(15) .
C017 H017 1.0000 .
C017 C01I 1.515(13) .
C019 C029 1.500(16) .
C019 Rh 1.889(10) .
C01A C01I 1.416(15) .
C01A C01J 1.387(14) .
C01B H01C 0.9900 .
C01B H01E 0.9900 .
C01C H01G 0.9500 .
C01C C01E 1.378(14) .
C01C C01G 1.400(16) .
C01D H01D 1.0000 .
C01D H01A 1.0000 .
C01D C01F 1.410(16) .
C01D Rh 2.220(11) .
C01E H01H 0.9500 .
C01F H01F 1.0000 .
C01F H01B 1.0000 .
C01F Rh 2.312(11) .
C01G H01I 0.9500 .
C01I C01S 1.380(15) .
C01J H01J 0.9500 .
C01J C01X 1.391(16) .
C01K H01K 0.9500 .
C01K C01T 1.388(16) .
C01L H01L 0.9500 .
C01L C02W 1.394(17) .
N10 C50 1.09(2) .
C01O H01O 0.9500 .
C01O C02N 1.379(18) .
C01P H01P 0.9500 .
C01P C025 1.390(16) .
C01Q H01Q 0.9500 .
C01Q C02D 1.391(18) .
C01R H01M 0.9800 .
C01R H01N 0.9800 .
C01R H01R 0.9800 .
C01S H01S 0.9500 .
C01S C02H 1.397(15) .
C01T H01T 0.9500 .
C01T C01Z 1.374(17) .
C01U C02X 1.461(14) .
N8 C036 1.12(3) .
N8 Rh 2.08(2) .
C01W H01W 0.9500 .
C01W C020 1.383(16) .
C01X H01X 0.9500 .
C01X C02H 1.343(17) .
C01Y C038 1.447(19) .
C01Z H01Z 0.9500 .
C020 H020 0.9500 .
C020 C025 1.363(18) .
C021 H02M 0.9800 .
C021 H02N 0.9800 .
C021 H02O 0.9800 .
C022 C039 1.442(16) .
N6 C034 1.14(3) .
C024 H024 0.9500 .
C024 C02P 1.412(17) .
C025 H025 0.9500 .
F026 C02R 1.262(17) .
C027 C02T 1.447(15) .
C028 C030 1.3900 .
C028 C13 1.3900 .
C030 H030 0.9500 .
C030 C02U 1.3900 .
C02U H02U 0.9500 .
C02U C03B 1.3900 .
C03B H03V 0.9500 .
C03B C12 1.3900 .
C12 C12 1.39(3) 2_567
C12 C13 1.3900 .
C13 H13 0.9500 .
C029 H02A 0.9900 .
C029 H02B 0.9900 .
C02A C031 1.3900 .
C02A C033 1.3900 .
C031 H031 0.9500 .
C031 C03A 1.3900 .
C03A H03A 0.9500 .
C03A C03F 1.3900 .
C03F H03F 0.9500 .
C03F C032 1.3900 .
C032 H032 0.9500 .
C032 C033 1.3900 .
C033 H033 0.9500 .
C02C H02P 0.9800 .
C02C H02Q 0.9800 .
C02C H02R 0.9800 .
C02D H02D 0.9500 .
C02D C02S 1.36(2) .
C02E H02C 0.9800 .
C02E H02E 0.9800 .
C02E H02F 0.9800 .
C02F C037 1.474(16) .
C02H H02T 0.9500 .
C02I H02V 0.9800 .
C02I H02X 0.9800 .
C02I H02Y 0.9800 .
C02K H02Z 0.9800 .
C02K H 0.9800 .
C02K HA 0.9800 .
C02M H02G 0.9800 .
C02M H02H 0.9800 .
C02M H02I 0.9800 .
C02N H02 0.9500 .
C02N C02P 1.36(2) .
C02O H0AA 0.9800 .
C02O HB 0.9800 .
C02O HC 0.9800 .
C02P H3AA 0.9500 .
C02Q C03M 1.484(19) .
C02S H02S 0.9500 .
C02S C02W 1.37(2) .
C02T H4AA 0.9800 .
C02T HD 0.9800 .
C02T HE 0.9800 .
C02W H02W 0.9500 .
C02X H5AA 0.9800 .
C02X HF 0.9800 .
C02X HG 0.9800 .
N7 C042 1.16(4) .
C02Z H02J 0.9800 .
C02Z H02K 0.9800 .
C02Z H02L 0.9800 .
C034 C03E 1.45(3) .
C036 C03C 1.44(4) .
C037 H03B 0.9800 .
C037 H03C 0.9800 .
C037 H03D 0.9800 .
C038 H03W 0.9800 .
C038 H03X 0.9800 .
C038 H03Y 0.9800 .
C039 H03Z 0.9800 .
C039 HH 0.9800 .
C039 HI 0.9800 .
C03C H03E 0.9800 .
C03C H03G 0.9800 .
C03C H03H 0.9800 .
C03E H03I 0.9800 .
C03E H03J 0.9800 .
C03E H03K 0.9800 .
C03H H03L 0.9800 .
C03H H03M 0.9800 .
C03H H03N 0.9800 .
C50 C30 1.52(3) .
C03M H03 0.9800 .
C03M HJ 0.9800 .
C03M HK 0.9800 .
C03Y H03O 0.9800 .
C03Y H03P 0.9800 .
C03Y H03Q 0.9800 .
C042 C04A 1.49(5) .
C045 H04A 0.9800 .
C045 H04B 0.9800 .
C045 H04C 0.9800 .
C04A H04D 0.9800 .
C04A H04E 0.9800 .
C04A H04F 0.9800 .
S2 O1 1.4453 .
S2 O4 1.4452 .
S2 O5 1.4473 .
S2 C1 1.8493 .
C1 F7 1.3379 .
C1 F8 1.3375 .
C1 F1 1.3395 .
S3 O3 1.4454 .
S3 O2 1.4446 .
S3 O6 1.4461 .
S3 C6 1.8522 .
C6 F2 1.3387 .
C6 F3 1.3371 .
C6 F9 1.3387 .
S4 O7 1.4468 .
S4 O8 1.4450 .
S4 O9 1.4473 .
S4 C2 1.8513 .
C2 F4 1.3370 .
C2 F5 1.3390 .
C2 F6 1.3392 .
S5 O10 1.4457 .
S5 O11 1.4452 .
S5 O12 1.4450 .
S5 C3 1.8526 .
C3 F10 1.3387 .
C3 F11 1.3381 .
C3 F12 1.3374 .
S6 O13 1.4445 .
S6 O14 1.4440 .
S6 O15 1.4448 .
S6 C4 1.8513 .
C4 F13 1.3376 .
C4 F14 1.3379 .
C4 F15 1.3396 .
C30 H30A 0.9800 .
C30 H30B 0.9800 .
C30 H30C 0.9800 .
C5 H5A 0.9800 .
C5 H5B 0.9800 .
C5 H5C 0.9800 .
C5 C7 1.5078 .
C7 C8 1.4013 .
C7 C14 1.4022 .
C8 H8 0.9500 .
C8 C9 1.3975 .
C9 H9 0.9500 .
C9 C10 1.3960 .
C10 H10 0.9500 .
C10 C11 1.3968 .
C11 H11 0.9500 .
C11 C14 1.3965 .
C14 H14 0.9500 .
C13A H13A 0.9500 .
C13A C12A 1.3900 .
C13A C0 1.3900 .
C12A H12A 0.9500 .
C12A C0AA 1.3900 .
C0AA H0AB 0.9500 .
C0AA C02V 1.3900 .
C02V H6AA 0.9500 .
C02V C15 1.3900 .
C15 H15 0.9500 .
C15 C0 1.3900 .
C16 H16A 0.9800 .
C16 H16B 0.9800 .
C16 H16C 0.9800 .
C16 C17 1.5071 .
C17 C18 1.4022 .
C17 C1C 1.4027 .
C18 H18 0.9500 .
C18 C19 1.3964 .
C19 H19 0.9500 .
C19 C1A 1.3962 .
C1A H1A 0.9500 .
C1A C1B 1.3969 .
C1B H1B 0.9500 .
C1B C1C 1.3962 .
C1C H1C 0.9500 .
C1D H1DA 0.9800 .
C1D H1DB 0.9800 .
C1D H1DC 0.9800 .
C1D C1E 1.5072 .
C1E C1F 1.4009 .
C1E C1J 1.4035 .
C1F H1F 0.9500 .
C1F C1G 1.3965 .
C1G H1G 0.9500 .
C1G C1H 1.3970 .
C1H H1H 0.9500 .
C1H C1I 1.3960 .
C1I H1I 0.9500 .
C1I C1J 1.3967 .
C1J H1J 0.9500 .
N6A C1K 1.15(3) .
N6A Rh 2.185(18) .
C1K C2AA 1.48(4) .
C2AA H2AA 0.9800 .
C2AA H2AB 0.9800 .
C2AA H2AC 0.9800 .
N8A C1L 1.14(2) .
C1L C03D 1.46(3) .
C03D H03R 0.9800 .
C03D H03S 0.9800 .
C03D H03T 0.9800 .
N7A C1M 1.09(5) .
N7A Rh 2.10(3) .
C04B H04G 0.9800 .
C04B H04H 0.9800 .
C04B H04I 0.9800 .
C04B C1M 1.51(6) .
N12 C1P 1.1616 .
C1P C1Q 1.4541 .
C1Q H1QA 1.0978 .
C1Q H1QB 1.0973 .
C1Q H1QC 1.0988 .
N13 C1R 1.1620 .
C1R C1S 1.4529 .
C1S H1SA 1.0979 .
C1S H1SB 1.0983 .
C1S H1SC 1.0982 .
C1N H1NA 0.9800 .
C1N H1NB 0.9800 .
C1N H1NC 0.9800 .
C1N C1O 1.5085 .
C1O C1T 1.4021 .
C1O C1X 1.4024 .
C1T H1T 0.9500 .
C1T C1U 1.3967 .
C1U H1U 0.9500 .
C1U C1V 1.3963 .
C1V H1V 0.9500 .
C1V C1W 1.3963 .
C1W H1W 0.9500 .
C1W C1X 1.3958 .
C1X H1X 0.9500 .
C02B C1Z 1.3900 .
C02B C1Y 1.3900 .
C1Z H1Z 0.9500 .
C1Z C20 1.3900 .
C20 H20 0.9500 .
C20 C03G 1.3900 .
C03G H03U 0.9500 .
C03G C1AA 1.3900 .
C1AA H1AA 0.9500 .
C1AA C1Y 1.3900 .
C1Y H1Y 0.9500 .
S7 O19 1.4448 .
S7 O1A 1.4444 .
S7 O1B 1.4448 .
S7 C22 1.8518 .
C22 F19 1.3384 .
C22 F1A 1.3378 .
C22 F1B 1.3385 .
S8 O1C 1.4447 .
S8 O1D 1.4448 .
S8 O1E 1.4449 .
S8 C23 1.8512 .
C23 F17 1.3382 .
C23 F1C 1.3390 .
C23 F1D 1.3381 .
